data_7132956
loop_
_publ_author_name
'Ishikawa, Shuhei'
'Sakamaki, Daisuke'
'Gon, Masayuki'
'Tanaka, Kazuo'
'Fujiwara, Hideki'

_publ_section_title
;
 Solvent-free synthesis and chiroptical properties of a C-N axially chiral
 cruciform dimer of benzo[<i>b</i>]phenoxazine.
;
_journal_issue 37
_journal_name_full 'Chemical communications (Cambridge, England)'
_journal_page_first 4946
_journal_page_last 4949
_journal_paper_doi 10.1039/d4cc00977k
_journal_volume 60
_journal_year 2024
_chemical_absolute_configuration 'CHOOSE rm ad rmad syn or unk'
_chemical_formula_moiety 'C86 H86 N4 O4'
_chemical_formula_sum 'C86 H86 N4 O4'
_chemical_formula_weight 1239.65
_space_group_crystal_system triclinic
_space_group_IT_number 1
_space_group_name_Hall 'P 1'
_space_group_name_H-M_alt 'P 1'
_atom_sites_solution_hydrogens geom
_atom_sites_solution_primary direct
_atom_sites_solution_secondary difmap
_audit_update_record
;
2024-02-12 deposited with the CCDC.	2024-04-09 downloaded from the CCDC.
;
_cell_angle_alpha 79.4344(17)
_cell_angle_beta 87.2227(16)
_cell_angle_gamma 87.6319(19)
_cell_formula_units_Z 2
_cell_length_a 12.3589(3)
_cell_length_b 12.8455(3)
_cell_length_c 22.1587(4)
_cell_measurement_reflns_used 31973
_cell_measurement_temperature 99
_cell_measurement_theta_max 78.95
_cell_measurement_theta_min 2.17
_cell_volume 3452.24(13)
_computing_cell_refinement CrystalClear
_computing_data_collection 'CrystalClear (Rigaku, ????)'
_computing_data_reduction CrystalClear
_computing_molecular_graphics 'CrystalStructure 4.3'
_computing_publication_material 'CrystalStructure 4.3 (Rigaku, 2018)'
_computing_structure_refinement 'SHELXL Version 2017/1 (Sheldrick, 2008)'
_computing_structure_solution 'SHELXT Version 2014/5 (Sheldrick, 2014)'
_diffrn_ambient_temperature 99
_diffrn_detector_area_resol_mean 10.000
_diffrn_measured_fraction_theta_full 1.000
_diffrn_measured_fraction_theta_max 0.962
_diffrn_measurement_device_type 'Rigaku XtaLAB Synergy'
_diffrn_measurement_method \w
_diffrn_radiation_type 'Cu K\a'
_diffrn_radiation_wavelength 1.54187
_diffrn_reflns_av_R_equivalents 0.0654
_diffrn_reflns_av_unetI/netI 0.0590
_diffrn_reflns_Laue_measured_fraction_full 1.000
_diffrn_reflns_Laue_measured_fraction_max 0.962
_diffrn_reflns_limit_h_max 15
_diffrn_reflns_limit_h_min -15
_diffrn_reflns_limit_k_max 16
_diffrn_reflns_limit_k_min -16
_diffrn_reflns_limit_l_max 25
_diffrn_reflns_limit_l_min -28
_diffrn_reflns_number 65679
_diffrn_reflns_point_group_measured_fraction_full 0.789
_diffrn_reflns_point_group_measured_fraction_max 0.735
_diffrn_reflns_theta_full 67.687
_diffrn_reflns_theta_max 80.081
_diffrn_reflns_theta_min 2.030
_diffrn_standards_number 0
_exptl_absorpt_coefficient_mu 0.562
_exptl_absorpt_correction_T_max 0.994
_exptl_absorpt_correction_T_min 0.631
_exptl_absorpt_correction_type multi-scan
_exptl_absorpt_process_details 'REQAB (Rigaku, 1998)'
_exptl_crystal_colour colourless
_exptl_crystal_density_diffrn 1.192
_exptl_crystal_density_method 'not measured'
_exptl_crystal_description plate
_exptl_crystal_F_000 1324.00
_exptl_crystal_size_max 0.300
_exptl_crystal_size_mid 0.030
_exptl_crystal_size_min 0.010
_refine_diff_density_max 0.69
_refine_diff_density_min -0.30
_refine_ls_abs_structure_details
;
 Flack x determined using 5866 quotients [(I+)-(I-)]/[(I+)+(I-)]
 (Parsons, Flack and Wagner, Acta Cryst. B69 (2013) 249-259).
;
_refine_ls_abs_structure_Flack 0.14(17)
_refine_ls_extinction_method none
_refine_ls_goodness_of_fit_ref 1.051
_refine_ls_hydrogen_treatment constr
_refine_ls_number_parameters 1693
_refine_ls_number_reflns 22181
_refine_ls_number_restraints 3
_refine_ls_R_factor_all 0.0630
_refine_ls_R_factor_gt 0.0575
_refine_ls_shift/su_max 0.013
_refine_ls_structure_factor_coef Fsqd
_refine_ls_weighting_details 'w = 1/[\s^2^(Fo^2^)+(0.1040P)^2^+0.5332P] where P=(Fo^2^+2Fc^2^)/3'
_refine_ls_weighting_scheme calc
_refine_ls_wR_factor_gt 0.1568
_refine_ls_wR_factor_ref 0.1611
_reflns_Friedel_coverage 0.528
_reflns_Friedel_fraction_full 0.579
_reflns_Friedel_fraction_max 0.508
_reflns_number_gt 19909
_reflns_number_total 22181
_reflns_threshold_expression F^2^>2.0\s(F^2^)
_cod_data_source_file d4cc00977k2.cif
_cod_data_source_block xcalibur_CCDC2
_cod_depositor_comments 'Adding full bibliography for 7132954--7132956.cif.'
_cod_database_code 7132956

loop_
_space_group_symop_id
_space_group_symop_operation_xyz
1 +X,+Y,+Z

loop_
_atom_site_label
_atom_site_type_symbol
_atom_site_fract_x
_atom_site_fract_y
_atom_site_fract_z
_atom_site_U_iso_or_equiv
_atom_site_adp_type
_atom_site_occupancy
_atom_site_site_symmetry_order
_atom_site_calc_flag
_atom_site_refinement_flags_posn
_atom_site_refinement_flags_adp
_atom_site_refinement_flags_occupancy
_atom_site_disorder_assembly
_atom_site_disorder_group
O1 O 0.61835(16) 0.5668(2) 0.25573(10) 0.0240(5) Uani 1 1 d . . . . .
O2 O 1.14018(17) 0.8017(2) 0.28589(12) 0.0273(5) Uani 1 1 d . . . . .
O3 O 0.68849(17) 0.8149(2) 0.22191(11) 0.0280(5) Uani 1 1 d . . . . .
O4 O 0.17347(16) 0.56743(19) 0.18519(11) 0.0242(5) Uani 1 1 d . . . . .
O5 O 0.36226(17) 0.2446(2) 0.79344(11) 0.0311(5) Uani 1 1 d . . . . .
O6 O 0.87433(17) 0.4753(2) 0.68933(11) 0.0269(5) Uani 1 1 d . . . . .
O7 O 0.41425(18) 0.4837(2) 0.76157(11) 0.0319(6) Uani 1 1 d . . . . .
O8 O -0.07192(19) 0.1913(2) 0.88515(15) 0.0391(7) Uani 1 1 d . . . . .
N1 N 0.83309(19) 0.5794(2) 0.28620(12) 0.0224(5) Uani 1 1 d . . . . .
N2 N 0.9247(2) 0.7775(2) 0.25992(14) 0.0277(6) Uani 1 1 d . . . . .
H2 H 0.858424 0.769285 0.249061 0.033 Uiso 1 1 calc R U . . .
N3 N 0.4682(2) 0.7998(2) 0.19708(13) 0.0217(5) Uani 1 1 d . . . . .
N4 N 0.3809(2) 0.5998(2) 0.22304(13) 0.0237(6) Uani 1 1 d . . . . .
H4A H 0.440903 0.609943 0.240720 0.028 Uiso 1 1 calc R U . . .
N5 N 0.5839(2) 0.2409(2) 0.77042(13) 0.0247(6) Uani 1 1 d . . . . .
N6 N 0.6587(2) 0.4445(2) 0.73165(14) 0.0260(6) Uani 1 1 d . . . . .
H6 H 0.591358 0.435561 0.745869 0.031 Uiso 1 1 calc R U . . .
N7 N 0.1949(2) 0.4523(2) 0.80174(13) 0.0251(6) Uani 1 1 d . . . . .
N8 N 0.1340(2) 0.2409(2) 0.83289(15) 0.0300(6) Uani 1 1 d . . . . .
H8A H 0.197501 0.255697 0.814282 0.036 Uiso 1 1 calc R U . . .
C1 C 0.7521(2) 0.5622(3) 0.33323(15) 0.0208(6) Uani 1 1 d . . . . .
C2 C 0.7726(2) 0.5543(3) 0.39506(15) 0.0223(6) Uani 1 1 d . . . . .
H2A H 0.844890 0.560653 0.406391 0.027 Uiso 1 1 calc R U . . .
C3 C 0.6909(3) 0.5375(3) 0.44096(16) 0.0250(6) Uani 1 1 d . . . . .
C4 C 0.5849(2) 0.5284(3) 0.42300(16) 0.0267(7) Uani 1 1 d . . . . .
H4 H 0.527646 0.516165 0.453350 0.032 Uiso 1 1 calc R U . . .
C5 C 0.5628(2) 0.5369(3) 0.36161(16) 0.0260(7) Uani 1 1 d . . . . .
H5 H 0.490554 0.531045 0.350108 0.031 Uiso 1 1 calc R U . . .
C6 C 0.6450(2) 0.5538(3) 0.31727(15) 0.0211(6) Uani 1 1 d . . . . .
C7 C 0.7016(2) 0.5478(2) 0.21413(14) 0.0199(6) Uani 1 1 d . . . . .
C8 C 0.6745(2) 0.5260(3) 0.15923(15) 0.0224(6) Uani 1 1 d . . . . .
H8 H 0.600771 0.516798 0.151842 0.027 Uiso 1 1 calc R U . . .
C9 C 0.7555(2) 0.5170(3) 0.11285(15) 0.0232(6) Uani 1 1 d . . . . .
C10 C 0.7310(3) 0.4975(3) 0.05440(16) 0.0286(7) Uani 1 1 d . . . . .
H10 H 0.657826 0.488034 0.045823 0.034 Uiso 1 1 calc R U . . .
C11 C 0.8103(3) 0.4921(3) 0.01013(17) 0.0316(7) Uani 1 1 d . . . . .
H11 H 0.792060 0.479018 -0.028901 0.038 Uiso 1 1 calc R U . . .
C12 C 0.9194(3) 0.5057(3) 0.02188(17) 0.0320(8) Uani 1 1 d . . . . .
H12 H 0.974342 0.502069 -0.009256 0.038 Uiso 1 1 calc R U . . .
C13 C 0.9465(3) 0.5242(3) 0.07823(16) 0.0268(7) Uani 1 1 d . . . . .
H13 H 1.020250 0.532830 0.085934 0.032 Uiso 1 1 calc R U . . .
C14 C 0.8655(2) 0.5306(3) 0.12507(15) 0.0229(6) Uani 1 1 d . . . . .
C15 C 0.8911(2) 0.5494(3) 0.18367(15) 0.0228(6) Uani 1 1 d . . . . .
H15 H 0.964731 0.556028 0.192374 0.027 Uiso 1 1 calc R U . . .
C16 C 0.8121(2) 0.5583(3) 0.22801(15) 0.0213(6) Uani 1 1 d . . . . .
C17 C 0.9667(2) 0.8782(3) 0.24991(15) 0.0229(6) Uani 1 1 d . . . . .
C18 C 0.9044(2) 0.9687(3) 0.22631(15) 0.0253(7) Uani 1 1 d . . . . .
H18 H 0.830971 0.961320 0.217358 0.030 Uiso 1 1 calc R U . . .
C19 C 0.9471(3) 1.0690(3) 0.21565(15) 0.0262(7) Uani 1 1 d . . . . .
C20 C 1.0546(3) 1.0771(3) 0.23074(17) 0.0296(7) Uani 1 1 d . . . . .
H20 H 1.085174 1.145067 0.224845 0.036 Uiso 1 1 calc R U . . .
C21 C 1.1177(3) 0.9886(3) 0.25405(16) 0.0280(7) Uani 1 1 d . . . . .
H21 H 1.190851 0.996057 0.263524 0.034 Uiso 1 1 calc R U . . .
C22 C 1.0739(2) 0.8892(3) 0.26350(15) 0.0241(6) Uani 1 1 d . . . . .
C23 C 1.0955(2) 0.7036(3) 0.29980(15) 0.0237(6) Uani 1 1 d . . . . .
C24 C 1.1593(2) 0.6195(3) 0.32434(15) 0.0254(7) Uani 1 1 d . . . . .
H24 H 1.232564 0.630229 0.332149 0.030 Uiso 1 1 calc R U . . .
C25 C 1.1185(2) 0.5158(3) 0.33855(14) 0.0227(6) Uani 1 1 d . . . . .
C26 C 1.1843(3) 0.4262(3) 0.36284(15) 0.0268(7) Uani 1 1 d . . . . .
H26 H 1.258094 0.435289 0.370144 0.032 Uiso 1 1 calc R U . . .
C27 C 1.1432(3) 0.3273(3) 0.37589(17) 0.0320(8) Uani 1 1 d . . . . .
H27 H 1.188552 0.268589 0.392514 0.038 Uiso 1 1 calc R U . . .
C28 C 1.0343(3) 0.3110(3) 0.36503(17) 0.0308(7) Uani 1 1 d . . . . .
H28 H 1.006117 0.241986 0.374499 0.037 Uiso 1 1 calc R U . . .
C29 C 0.9689(3) 0.3968(3) 0.34042(16) 0.0269(7) Uani 1 1 d . . . . .
H29 H 0.895766 0.385743 0.332658 0.032 Uiso 1 1 calc R U . . .
C30 C 1.0083(2) 0.5003(3) 0.32657(15) 0.0244(7) Uani 1 1 d . . . . .
C31 C 0.9437(2) 0.5905(3) 0.30087(14) 0.0222(6) Uani 1 1 d . . . . .
C32 C 0.9855(2) 0.6903(3) 0.28664(15) 0.0224(6) Uani 1 1 d . . . . .
C33 C 0.7134(3) 0.5328(3) 0.50888(16) 0.0287(7) Uani 1 1 d . . . . .
C34 C 0.8349(3) 0.5251(4) 0.52028(17) 0.0375(9) Uani 1 1 d . . . . .
H34A H 0.870410 0.586295 0.495349 0.045 Uiso 1 1 calc R U . . .
H34B H 0.845832 0.524462 0.563864 0.045 Uiso 1 1 calc R U . . .
H34C H 0.866345 0.459757 0.508922 0.045 Uiso 1 1 calc R U . . .
C35 C 0.6628(3) 0.4358(4) 0.54878(18) 0.0379(9) Uani 1 1 d . . . . .
H35A H 0.584622 0.437878 0.542703 0.046 Uiso 1 1 calc R U . . .
H35B H 0.695818 0.371260 0.537149 0.046 Uiso 1 1 calc R U . . .
H35C H 0.675305 0.435966 0.592091 0.046 Uiso 1 1 calc R U . . .
C36 C 0.6641(3) 0.6341(4) 0.52792(18) 0.0395(9) Uani 1 1 d . . . . .
H36A H 0.696833 0.696084 0.502206 0.047 Uiso 1 1 calc R U . . .
H36B H 0.585679 0.637352 0.522607 0.047 Uiso 1 1 calc R U . . .
H36C H 0.678212 0.633570 0.571118 0.047 Uiso 1 1 calc R U . . .
C37 C 0.8814(3) 1.1683(3) 0.18819(16) 0.0285(7) Uani 1 1 d . . . . .
C38 C 0.8747(3) 1.2471(3) 0.23262(19) 0.0350(8) Uani 1 1 d . . . . .
H38A H 0.832463 1.310540 0.214652 0.042 Uiso 1 1 calc R U . . .
H38B H 0.839450 1.214198 0.271614 0.042 Uiso 1 1 calc R U . . .
H38C H 0.947965 1.267066 0.239967 0.042 Uiso 1 1 calc R U . . .
C39 C 0.9359(3) 1.2211(3) 0.12732(18) 0.0352(8) Uani 1 1 d . . . . .
H39A H 0.893392 1.284675 0.109913 0.042 Uiso 1 1 calc R U . . .
H39B H 1.009194 1.240848 0.134611 0.042 Uiso 1 1 calc R U . . .
H39C H 0.939845 1.171444 0.098496 0.042 Uiso 1 1 calc R U . . .
C40 C 0.7660(3) 1.1415(3) 0.17562(19) 0.0344(8) Uani 1 1 d . . . . .
H40A H 0.725880 1.206524 0.158064 0.041 Uiso 1 1 calc R U . . .
H40B H 0.768845 1.092252 0.146570 0.041 Uiso 1 1 calc R U . . .
H40C H 0.729328 1.108454 0.214176 0.041 Uiso 1 1 calc R U . . .
C41 C 0.4974(2) 0.8161(3) 0.25539(15) 0.0216(6) Uani 1 1 d . . . . .
C42 C 0.4221(3) 0.8240(3) 0.30381(16) 0.0244(6) Uani 1 1 d . . . . .
H42 H 0.347175 0.818439 0.297620 0.029 Uiso 1 1 calc R U . . .
C43 C 0.4544(3) 0.8399(3) 0.36135(16) 0.0266(7) Uani 1 1 d . . . . .
C44 C 0.5638(3) 0.8500(3) 0.36887(17) 0.0333(8) Uani 1 1 d . . . . .
H44 H 0.587435 0.862294 0.407057 0.040 Uiso 1 1 calc R U . . .
C45 C 0.6395(3) 0.8424(3) 0.32137(17) 0.0319(8) Uani 1 1 d . . . . .
H45 H 0.714306 0.849289 0.327307 0.038 Uiso 1 1 calc R U . . .
C46 C 0.6068(2) 0.8251(3) 0.26599(16) 0.0247(7) Uani 1 1 d . . . . .
C47 C 0.6595(2) 0.8055(3) 0.16366(15) 0.0229(6) Uani 1 1 d . . . . .
C48 C 0.7414(2) 0.8015(3) 0.12072(17) 0.0250(7) Uani 1 1 d . . . . .
H48 H 0.814133 0.808202 0.131155 0.030 Uiso 1 1 calc R U . . .
C49 C 0.7193(3) 0.7875(3) 0.06056(16) 0.0266(7) Uani 1 1 d . . . . .
C50 C 0.8013(3) 0.7814(3) 0.01444(18) 0.0327(8) Uani 1 1 d . . . . .
H50 H 0.874967 0.786397 0.023609 0.039 Uiso 1 1 calc R U . . .
C51 C 0.7764(3) 0.7684(4) -0.04308(19) 0.0409(9) Uani 1 1 d . . . . .
H51 H 0.832501 0.765793 -0.073702 0.049 Uiso 1 1 calc R U . . .
C52 C 0.6681(4) 0.7589(4) -0.05694(19) 0.0455(10) Uani 1 1 d . . . . .
H52 H 0.651231 0.749648 -0.096968 0.055 Uiso 1 1 calc R U . . .
C53 C 0.5867(3) 0.7628(4) -0.01343(19) 0.0407(9) Uani 1 1 d . . . . .
H53 H 0.513852 0.755793 -0.023503 0.049 Uiso 1 1 calc R U . . .
C54 C 0.6093(3) 0.7770(3) 0.04629(17) 0.0296(7) Uani 1 1 d . . . . .
C55 C 0.5269(2) 0.7812(3) 0.09266(16) 0.0256(7) Uani 1 1 d . . . . .
H55 H 0.453690 0.774060 0.083251 0.031 Uiso 1 1 calc R U . . .
C56 C 0.5490(2) 0.7953(3) 0.15048(15) 0.0213(6) Uani 1 1 d . . . . .
C57 C 0.3468(2) 0.4974(3) 0.22481(15) 0.0215(6) Uani 1 1 d . . . . .
C58 C 0.4135(2) 0.4097(3) 0.24576(15) 0.0232(6) Uani 1 1 d . . . . .
H58 H 0.484436 0.420296 0.257753 0.028 Uiso 1 1 calc R U . . .
C59 C 0.3791(3) 0.3071(3) 0.24957(15) 0.0245(6) Uani 1 1 d . . . . .
C60 C 0.2743(3) 0.2936(3) 0.23095(16) 0.0273(7) Uani 1 1 d . . . . .
H60 H 0.248711 0.224252 0.233166 0.033 Uiso 1 1 calc R U . . .
C61 C 0.2072(2) 0.3818(3) 0.20913(15) 0.0257(7) Uani 1 1 d . . . . .
H61 H 0.136747 0.371911 0.196250 0.031 Uiso 1 1 calc R U . . .
C62 C 0.2431(2) 0.4821(3) 0.20634(14) 0.0216(6) Uani 1 1 d . . . . .
C63 C 0.2154(2) 0.6680(3) 0.17347(15) 0.0224(6) Uani 1 1 d . . . . .
C64 C 0.1552(2) 0.7491(3) 0.14240(15) 0.0262(7) Uani 1 1 d . . . . .
H64 H 0.086444 0.735382 0.128720 0.031 Uiso 1 1 calc R U . . .
C65 C 0.1927(2) 0.8541(3) 0.12986(15) 0.0259(7) Uani 1 1 d . . . . .
C66 C 0.1330(3) 0.9402(3) 0.09669(17) 0.0311(8) Uani 1 1 d . . . . .
H66 H 0.064191 0.928253 0.082339 0.037 Uiso 1 1 calc R U . . .
C67 C 0.1717(3) 1.0396(3) 0.08484(18) 0.0350(8) Uani 1 1 d . . . . .
H67 H 0.130103 1.096127 0.062306 0.042 Uiso 1 1 calc R U . . .
C68 C 0.2738(3) 1.0593(3) 0.10590(18) 0.0322(8) Uani 1 1 d . . . . .
H68 H 0.300226 1.129106 0.098009 0.039 Uiso 1 1 calc R U . . .
C69 C 0.3344(3) 0.9776(3) 0.13772(16) 0.0268(7) Uani 1 1 d . . . . .
H69 H 0.403368 0.991247 0.151208 0.032 Uiso 1 1 calc R U . . .
C70 C 0.2965(2) 0.8736(3) 0.15081(15) 0.0235(6) Uani 1 1 d . . . . .
C71 C 0.3589(2) 0.7866(3) 0.18248(15) 0.0218(6) Uani 1 1 d . . . . .
C72 C 0.3207(2) 0.6859(3) 0.19351(15) 0.0210(6) Uani 1 1 d . . . . .
C73 C 0.3726(3) 0.8407(3) 0.41584(16) 0.0305(7) Uani 1 1 d . . . . .
C74 C 0.3475(3) 0.7251(3) 0.4437(2) 0.0398(9) Uani 1 1 d . . . . .
H74A H 0.318061 0.690889 0.412300 0.048 Uiso 1 1 calc R U . . .
H74B H 0.414270 0.687092 0.458542 0.048 Uiso 1 1 calc R U . . .
H74C H 0.294292 0.723607 0.478088 0.048 Uiso 1 1 calc R U . . .
C75 C 0.4184(3) 0.8918(4) 0.46596(18) 0.0386(9) Uani 1 1 d . . . . .
H75A H 0.486326 0.854725 0.479538 0.046 Uiso 1 1 calc R U . . .
H75B H 0.432344 0.966465 0.449543 0.046 Uiso 1 1 calc R U . . .
H75C H 0.365987 0.887047 0.500895 0.046 Uiso 1 1 calc R U . . .
C76 C 0.2667(3) 0.9002(4) 0.39546(18) 0.0390(9) Uani 1 1 d . . . . .
H76A H 0.236246 0.868395 0.363326 0.047 Uiso 1 1 calc R U . . .
H76B H 0.214890 0.895324 0.430690 0.047 Uiso 1 1 calc R U . . .
H76C H 0.281247 0.974743 0.379338 0.047 Uiso 1 1 calc R U . . .
C77 C 0.4512(3) 0.2110(3) 0.27629(18) 0.0309(7) Uani 1 1 d . . . . .
C78 C 0.5666(3) 0.2417(3) 0.2841(2) 0.0420(10) Uani 1 1 d . . . . .
H78A H 0.565399 0.296165 0.309819 0.050 Uiso 1 1 calc R U . . .
H78B H 0.608410 0.179169 0.303714 0.050 Uiso 1 1 calc R U . . .
H78C H 0.600321 0.269458 0.243704 0.050 Uiso 1 1 calc R U . . .
C79 C 0.4040(5) 0.1653(5) 0.3407(3) 0.0664(16) Uani 1 1 d . . . . .
H79A H 0.402219 0.219874 0.366399 0.080 Uiso 1 1 calc R U . . .
H79B H 0.330250 0.142162 0.337490 0.080 Uiso 1 1 calc R U . . .
H79C H 0.449448 0.104650 0.359310 0.080 Uiso 1 1 calc R U . . .
C80 C 0.4540(4) 0.1273(4) 0.2367(3) 0.0528(12) Uani 1 1 d . . . . .
H80A H 0.379924 0.107109 0.231482 0.063 Uiso 1 1 calc R U . . .
H80B H 0.487963 0.155310 0.196427 0.063 Uiso 1 1 calc R U . . .
H80C H 0.496052 0.065020 0.256437 0.063 Uiso 1 1 calc R U . . .
C81 C 0.5434(2) 0.2159(3) 0.83177(15) 0.0233(6) Uani 1 1 d . . . . .
C82 C 0.6083(2) 0.1924(3) 0.88285(15) 0.0242(6) Uani 1 1 d . . . . .
H82 H 0.684936 0.194104 0.876863 0.029 Uiso 1 1 calc R U . . .
C83 C 0.5628(3) 0.1665(3) 0.94267(16) 0.0256(7) Uani 1 1 d . . . . .
C84 C 0.4507(3) 0.1675(3) 0.95066(16) 0.0280(7) Uani 1 1 d . . . . .
H84 H 0.418533 0.150775 0.990920 0.034 Uiso 1 1 calc R U . . .
C85 C 0.3849(3) 0.1926(3) 0.90058(16) 0.0292(7) Uani 1 1 d . . . . .
H85 H 0.308261 0.193264 0.906755 0.035 Uiso 1 1 calc R U . . .
C86 C 0.4305(2) 0.2164(3) 0.84228(16) 0.0269(7) Uani 1 1 d . . . . .
C87 C 0.4022(3) 0.2247(3) 0.73702(16) 0.0271(7) Uani 1 1 d . . . . .
C88 C 0.3303(3) 0.2119(3) 0.69500(17) 0.0307(7) Uani 1 1 d . . . . .
H88 H 0.255003 0.210129 0.705894 0.037 Uiso 1 1 calc R U . . .
C89 C 0.3670(3) 0.2011(3) 0.63475(18) 0.0315(7) Uani 1 1 d . . . . .
C90 C 0.2953(3) 0.1878(4) 0.5890(2) 0.0418(9) Uani 1 1 d . . . . .
H90 H 0.219428 0.187268 0.598298 0.050 Uiso 1 1 calc R U . . .
C91 C 0.3340(4) 0.1757(4) 0.5313(2) 0.0463(10) Uani 1 1 d . . . . .
H91 H 0.285311 0.165569 0.501180 0.056 Uiso 1 1 calc R U . . .
C92 C 0.4467(4) 0.1785(4) 0.51714(19) 0.0415(9) Uani 1 1 d . . . . .
H92 H 0.473436 0.170762 0.477220 0.050 Uiso 1 1 calc R U . . .
C93 C 0.5172(3) 0.1921(3) 0.55990(18) 0.0337(8) Uani 1 1 d . . . . .
H93 H 0.592668 0.193672 0.549389 0.040 Uiso 1 1 calc R U . . .
C94 C 0.4806(3) 0.2039(3) 0.61983(16) 0.0280(7) Uani 1 1 d . . . . .
C95 C 0.5527(3) 0.2165(3) 0.66553(16) 0.0261(7) Uani 1 1 d . . . . .
H95 H 0.628410 0.217671 0.655724 0.031 Uiso 1 1 calc R U . . .
C96 C 0.5162(2) 0.2269(3) 0.72344(15) 0.0233(6) Uani 1 1 d . . . . .
C97 C 0.6928(2) 0.5460(3) 0.70745(14) 0.0232(6) Uani 1 1 d . . . . .
C98 C 0.6230(3) 0.6349(3) 0.70330(16) 0.0258(7) Uani 1 1 d . . . . .
H98 H 0.549651 0.626033 0.717555 0.031 Uiso 1 1 calc R U . . .
C99 C 0.6578(3) 0.7362(3) 0.67886(16) 0.0291(7) Uani 1 1 d . . . . .
C100 C 0.7659(3) 0.7480(3) 0.65886(17) 0.0301(7) Uani 1 1 d . . . . .
H100 H 0.791507 0.816528 0.642362 0.036 Uiso 1 1 calc R U . . .
C101 C 0.8368(3) 0.6600(3) 0.66288(16) 0.0285(7) Uani 1 1 d . . . . .
H101 H 0.910427 0.668744 0.649100 0.034 Uiso 1 1 calc R U . . .
C102 C 0.8006(2) 0.5610(3) 0.68663(15) 0.0238(6) Uani 1 1 d . . . . .
C103 C 0.8388(2) 0.3754(3) 0.71199(15) 0.0233(6) Uani 1 1 d . . . . .
C104 C 0.9119(2) 0.2924(3) 0.71300(16) 0.0264(7) Uani 1 1 d . . . . .
H104 H 0.984250 0.305573 0.697918 0.032 Uiso 1 1 calc R U . . .
C105 C 0.8815(3) 0.1870(3) 0.73618(17) 0.0292(7) Uani 1 1 d . . . . .
C106 C 0.9559(3) 0.1013(3) 0.7384(2) 0.0385(9) Uani 1 1 d . . . . .
H106 H 1.028964 0.113963 0.724648 0.046 Uiso 1 1 calc R U . . .
C107 C 0.9255(3) 0.0005(4) 0.7598(3) 0.0494(11) Uani 1 1 d . . . . .
H107 H 0.977405 -0.056367 0.760915 0.059 Uiso 1 1 calc R U . . .
C108 C 0.8175(3) -0.0205(3) 0.7803(2) 0.0452(10) Uani 1 1 d . . . . .
H108 H 0.796886 -0.091313 0.795349 0.054 Uiso 1 1 calc R U . . .
C109 C 0.7422(3) 0.0615(3) 0.77856(19) 0.0343(8) Uani 1 1 d . . . . .
H109 H 0.669324 0.046934 0.792047 0.041 Uiso 1 1 calc R U . . .
C110 C 0.7717(3) 0.1675(3) 0.75692(17) 0.0285(7) Uani 1 1 d . . . . .
C111 C 0.6975(2) 0.2553(3) 0.75501(15) 0.0238(6) Uani 1 1 d . . . . .
C112 C 0.7288(2) 0.3576(3) 0.73371(15) 0.0222(6) Uani 1 1 d . . . . .
C113 C 0.6361(3) 0.1399(3) 0.99750(16) 0.0287(7) Uani 1 1 d . . . . .
C114 C 0.7255(4) 0.0607(4) 0.98446(19) 0.0466(11) Uani 1 1 d . . . . .
H11A H 0.693017 -0.004453 0.977924 0.056 Uiso 1 1 calc R U . . .
H11B H 0.768303 0.091276 0.947558 0.056 Uiso 1 1 calc R U . . .
H11C H 0.772602 0.044386 1.019511 0.056 Uiso 1 1 calc R U . . .
C115 C 0.5725(3) 0.0896(3) 1.05630(17) 0.0354(8) Uani 1 1 d . . . . .
H11D H 0.514279 0.138988 1.065804 0.042 Uiso 1 1 calc R U . . .
H11E H 0.541136 0.023757 1.050035 0.042 Uiso 1 1 calc R U . . .
H11F H 0.621467 0.074112 1.090522 0.042 Uiso 1 1 calc R U . . .
C116 C 0.6865(3) 0.2413(4) 1.00768(19) 0.0423(10) Uani 1 1 d . . . . .
H11G H 0.628959 0.292189 1.016064 0.051 Uiso 1 1 calc R U . . .
H11H H 0.733622 0.225066 1.042741 0.051 Uiso 1 1 calc R U . . .
H11I H 0.729322 0.271956 0.970787 0.051 Uiso 1 1 calc R U . . .
C117 C 0.5757(3) 0.8307(3) 0.6744(2) 0.0396(9) Uani 1 1 d . . . . .
C118 C 0.6242(5) 0.9319(4) 0.6390(3) 0.0691(17) Uani 1 1 d . . . . .
H11J H 0.690069 0.946398 0.658559 0.083 Uiso 1 1 calc R U . . .
H11K H 0.642365 0.923578 0.596565 0.083 Uiso 1 1 calc R U . . .
H11L H 0.571600 0.991108 0.639059 0.083 Uiso 1 1 calc R U . . .
C119 C 0.5456(4) 0.8483(4) 0.7403(3) 0.0527(12) Uani 1 1 d . . . . .
H11M H 0.610953 0.864153 0.759852 0.063 Uiso 1 1 calc R U . . .
H11N H 0.492987 0.907845 0.738766 0.063 Uiso 1 1 calc R U . . .
H11O H 0.513840 0.784128 0.764175 0.063 Uiso 1 1 calc R U . . .
C120 C 0.4737(4) 0.8064(4) 0.6451(3) 0.0566(13) Uani 1 1 d . . . . .
H12A H 0.443574 0.740998 0.668488 0.068 Uiso 1 1 calc R U . . .
H12B H 0.420375 0.865005 0.645200 0.068 Uiso 1 1 calc R U . . .
H12C H 0.491139 0.797476 0.602705 0.068 Uiso 1 1 calc R U . . .
C121 C 0.2740(2) 0.4602(3) 0.84415(16) 0.0240(6) Uani 1 1 d . . . . .
C122 C 0.2505(3) 0.4488(3) 0.90688(15) 0.0250(7) Uani 1 1 d . . . . .
H122 H 0.177701 0.437663 0.921656 0.030 Uiso 1 1 calc R U . . .
C123 C 0.3297(3) 0.4530(3) 0.94903(16) 0.0280(7) Uani 1 1 d . . . . .
C124 C 0.4355(3) 0.4725(3) 0.92588(17) 0.0326(8) Uani 1 1 d . . . . .
H124 H 0.490845 0.477890 0.953326 0.039 Uiso 1 1 calc R U . . .
C125 C 0.4608(3) 0.4839(3) 0.86364(17) 0.0323(8) Uani 1 1 d . . . . .
H125 H 0.533336 0.496583 0.848706 0.039 Uiso 1 1 calc R U . . .
C126 C 0.3813(3) 0.4771(3) 0.82313(15) 0.0259(7) Uani 1 1 d . . . . .
C127 C 0.3357(2) 0.4794(3) 0.71989(15) 0.0247(7) Uani 1 1 d . . . . .
C128 C 0.3692(3) 0.4876(3) 0.65989(16) 0.0300(7) Uani 1 1 d . . . . .
H128 H 0.443473 0.498783 0.648316 0.036 Uiso 1 1 calc R U . . .
C129 C 0.2948(3) 0.4798(3) 0.61449(16) 0.0293(7) Uani 1 1 d . . . . .
C130 C 0.3270(3) 0.4828(4) 0.55216(17) 0.0381(9) Uani 1 1 d . . . . .
H130 H 0.401396 0.490220 0.539728 0.046 Uiso 1 1 calc R U . . .
C131 C 0.2533(3) 0.4753(4) 0.50972(18) 0.0420(10) Uani 1 1 d . . . . .
H131 H 0.276754 0.476817 0.468111 0.050 Uiso 1 1 calc R U . . .
C132 C 0.1424(3) 0.4654(4) 0.52694(18) 0.0385(9) Uani 1 1 d . . . . .
H132 H 0.091340 0.460786 0.496924 0.046 Uiso 1 1 calc R U . . .
C133 C 0.1082(3) 0.4624(3) 0.58697(17) 0.0325(8) Uani 1 1 d . . . . .
H133 H 0.033308 0.456029 0.598203 0.039 Uiso 1 1 calc R U . . .
C134 C 0.1831(3) 0.4687(3) 0.63249(16) 0.0274(7) Uani 1 1 d . . . . .
C135 C 0.1508(2) 0.4628(3) 0.69505(15) 0.0251(7) Uani 1 1 d . . . . .
H135 H 0.076060 0.457120 0.706937 0.030 Uiso 1 1 calc R U . . .
C136 C 0.2243(2) 0.4651(3) 0.73887(15) 0.0234(6) Uani 1 1 d . . . . .
C137 C 0.1097(3) 0.1356(3) 0.85521(18) 0.0303(7) Uani 1 1 d . . . . .
C138 C 0.1830(3) 0.0525(3) 0.84992(19) 0.0339(8) Uani 1 1 d . . . . .
H138 H 0.251487 0.067920 0.829614 0.041 Uiso 1 1 calc R U . . .
C139 C 0.1595(3) -0.0521(3) 0.8733(2) 0.0424(10) Uani 1 1 d . . . . .
C140 C 0.0584(3) -0.0730(4) 0.9027(2) 0.0468(11) Uani 1 1 d . . . . .
H140 H 0.040822 -0.143940 0.919722 0.056 Uiso 1 1 calc R U . . .
C141 C -0.0170(3) 0.0091(3) 0.9073(2) 0.0451(10) Uani 1 1 d . . . . .
H141 H -0.085653 -0.006279 0.927443 0.054 Uiso 1 1 calc R U . . .
C142 C 0.0072(3) 0.1116(3) 0.8830(2) 0.0351(8) Uani 1 1 d . . . . .
C143 C -0.0466(3) 0.2949(3) 0.86316(17) 0.0273(7) Uani 1 1 d . . . . .
C144 C -0.1250(2) 0.3721(3) 0.86394(15) 0.0261(7) Uani 1 1 d . . . . .
H144 H -0.196135 0.353004 0.878903 0.031 Uiso 1 1 calc R U . . .
C145 C -0.1030(2) 0.4800(3) 0.84301(14) 0.0231(6) Uani 1 1 d . . . . .
C146 C -0.1843(2) 0.5608(3) 0.84016(15) 0.0263(7) Uani 1 1 d . . . . .
H146 H -0.256510 0.542683 0.853281 0.032 Uiso 1 1 calc R U . . .
C147 C -0.1617(3) 0.6645(3) 0.81902(17) 0.0310(7) Uani 1 1 d . . . . .
H147 H -0.218254 0.717261 0.816710 0.037 Uiso 1 1 calc R U . . .
C148 C -0.0545(3) 0.6935(3) 0.80055(19) 0.0353(8) Uani 1 1 d . . . . .
H148 H -0.038746 0.766001 0.786846 0.042 Uiso 1 1 calc R U . . .
C149 C 0.0273(3) 0.6167(3) 0.80239(17) 0.0295(7) Uani 1 1 d . . . . .
H149 H 0.099077 0.636690 0.789506 0.035 Uiso 1 1 calc R U . . .
C150 C 0.0055(2) 0.5090(3) 0.82314(15) 0.0238(6) Uani 1 1 d . . . . .
C151 C 0.0854(2) 0.4265(3) 0.82236(15) 0.0240(6) Uani 1 1 d . . . . .
C152 C 0.0612(2) 0.3223(3) 0.83921(15) 0.0244(7) Uani 1 1 d . . . . .
C153 C 0.2986(3) 0.4384(3) 1.01802(16) 0.0321(8) Uani 1 1 d . . . . .
C154 C 0.3962(3) 0.4054(5) 1.05774(19) 0.0498(12) Uani 1 1 d . . . . .
H15A H 0.428645 0.338868 1.048528 0.060 Uiso 1 1 calc R U . . .
H15B H 0.449954 0.460770 1.048947 0.060 Uiso 1 1 calc R U . . .
H15C H 0.372699 0.395417 1.101234 0.060 Uiso 1 1 calc R U . . .
C155 C 0.2157(3) 0.3499(4) 1.03605(18) 0.0390(9) Uani 1 1 d . . . . .
H15D H 0.247877 0.282953 1.027238 0.047 Uiso 1 1 calc R U . . .
H15E H 0.196201 0.341895 1.080013 0.047 Uiso 1 1 calc R U . . .
H15F H 0.150641 0.368659 1.012333 0.047 Uiso 1 1 calc R U . . .
C156 C 0.2476(3) 0.5418(3) 1.03197(18) 0.0376(8) Uani 1 1 d . . . . .
H15G H 0.185059 0.562417 1.006344 0.045 Uiso 1 1 calc R U . . .
H15H H 0.223795 0.532013 1.075423 0.045 Uiso 1 1 calc R U . . .
H15I H 0.301049 0.597366 1.023135 0.045 Uiso 1 1 calc R U . . .
C157 C 0.2418(4) -0.1410(4) 0.8623(3) 0.0534(12) Uani 1 1 d . . . . .
C158 C 0.3562(4) -0.1110(4) 0.8750(3) 0.0559(13) Uani 1 1 d . . . . .
H15J H 0.371916 -0.040953 0.850924 0.067 Uiso 1 1 calc R U . . .
H15K H 0.360755 -0.109223 0.918878 0.067 Uiso 1 1 calc R U . . .
H15L H 0.409139 -0.163554 0.863464 0.067 Uiso 1 1 calc R U . . .
C159 C 0.2121(5) -0.2463(4) 0.8973(3) 0.0651(15) Uani 1 1 d . . . . .
H15M H 0.138612 -0.261759 0.887608 0.078 Uiso 1 1 calc R U . . .
H15N H 0.263271 -0.300563 0.885990 0.078 Uiso 1 1 calc R U . . .
H15O H 0.214888 -0.246232 0.941404 0.078 Uiso 1 1 calc R U . . .
C160 C 0.2443(4) -0.1508(5) 0.7934(3) 0.0578(12) Uani 1 1 d . . . . .
H16A H 0.263633 -0.082871 0.767972 0.069 Uiso 1 1 calc R U . . .
H16B H 0.298184 -0.205703 0.785979 0.069 Uiso 1 1 calc R U . . .
H16C H 0.172657 -0.170108 0.782754 0.069 Uiso 1 1 calc R U . . .
C161 C 0.7198(4) 0.2378(5) 0.4207(2) 0.0546(12) Uani 1 1 d . . . . .
H16D H 0.647141 0.263764 0.431603 0.066 Uiso 1 1 calc R U . . .
H16E H 0.773198 0.264606 0.444897 0.066 Uiso 1 1 calc R U . . .
H16F H 0.736330 0.262653 0.376881 0.066 Uiso 1 1 calc R U . . .
C162 C 0.7243(4) 0.1179(4) 0.4344(2) 0.0512(11) Uani 1 1 d . . . . .
H16M H 0.668984 0.091476 0.410597 0.061 Uiso 1 1 calc R U . . .
H16N H 0.705829 0.093428 0.478571 0.061 Uiso 1 1 calc R U . . .
C163 C 0.8350(4) 0.0701(4) 0.4189(2) 0.0492(11) Uani 1 1 d . . . . .
H16O H 0.850874 0.091340 0.374164 0.059 Uiso 1 1 calc R U . . .
H16P H 0.890562 0.101091 0.440345 0.059 Uiso 1 1 calc R U . . .
C164 C 0.8461(4) -0.0500(4) 0.4356(2) 0.0477(10) Uani 1 1 d . . . . .
H16Q H 0.824951 -0.072284 0.479627 0.057 Uiso 1 1 calc R U . . .
H16R H 0.795315 -0.081662 0.411410 0.057 Uiso 1 1 calc R U . . .
C165 C 0.9603(4) -0.0929(5) 0.4240(3) 0.0579(13) Uani 1 1 d . . . . .
H16S H 0.983368 -0.067342 0.380563 0.069 Uiso 1 1 calc R U . . .
H16T H 1.010598 -0.065188 0.450204 0.069 Uiso 1 1 calc R U . . .
C166 C 0.9673(6) -0.2080(6) 0.4368(3) 0.085(2) Uani 1 1 d . . . . .
H16G H 1.041986 -0.232145 0.428714 0.102 Uiso 1 1 calc R U . . .
H16H H 0.945972 -0.233659 0.479958 0.102 Uiso 1 1 calc R U . . .
H16I H 0.918747 -0.235812 0.410331 0.102 Uiso 1 1 calc R U . . .
C167 C 0.1608(5) 0.7490(5) 0.6179(4) 0.0794(19) Uani 1 1 d . . . . .
H16J H 0.237783 0.727627 0.616766 0.095 Uiso 1 1 calc R U . . .
H16K H 0.129372 0.725905 0.659420 0.095 Uiso 1 1 calc R U . . .
H16L H 0.122855 0.716317 0.588702 0.095 Uiso 1 1 calc R U . . .
C168 C 0.1492(5) 0.8662(5) 0.6009(4) 0.0720(17) Uani 1 1 d . . . . .
H16U H 0.183119 0.888672 0.559409 0.086 Uiso 1 1 calc R U . . .
H16V H 0.189625 0.898244 0.630005 0.086 Uiso 1 1 calc R U . . .
C169 C 0.0331(4) 0.9094(4) 0.6010(3) 0.0563(12) Uani 1 1 d . . . . .
H16W H -0.000506 0.887637 0.642622 0.068 Uiso 1 1 calc R U . . .
H16X H -0.007537 0.876594 0.572298 0.068 Uiso 1 1 calc R U . . .
C170 C 0.0206(5) 1.0292(5) 0.5829(3) 0.0610(13) Uani 1 1 d . . . . .
H17D H 0.063982 1.061518 0.610543 0.073 Uiso 1 1 calc R U . . .
H17E H 0.052230 1.050202 0.540689 0.073 Uiso 1 1 calc R U . . .
C171 C -0.0921(5) 1.0752(5) 0.5845(3) 0.0677(15) Uani 1 1 d . . . . .
H17F H -0.124244 1.056207 0.626705 0.081 Uiso 1 1 calc R U . . .
H17G H -0.136409 1.043895 0.556811 0.081 Uiso 1 1 calc R U . . .
C172 C -0.0962(7) 1.1967(6) 0.5649(3) 0.094(3) Uani 1 1 d . . . . .
H17A H -0.171634 1.223167 0.566742 0.113 Uiso 1 1 calc R U . . .
H17B H -0.053775 1.228317 0.592735 0.113 Uiso 1 1 calc R U . . .
H17C H -0.065941 1.216004 0.522835 0.113 Uiso 1 1 calc R U . . .

loop_
_atom_site_aniso_label
_atom_site_aniso_U_11
_atom_site_aniso_U_22
_atom_site_aniso_U_33
_atom_site_aniso_U_23
_atom_site_aniso_U_13
_atom_site_aniso_U_12
O1 0.0150(9) 0.0367(13) 0.0205(11) -0.0058(10) -0.0013(8) 0.0008(9)
O2 0.0159(9) 0.0300(13) 0.0358(13) -0.0042(10) -0.0030(9) -0.0018(9)
O3 0.0156(9) 0.0436(15) 0.0260(12) -0.0092(11) 0.0007(8) -0.0033(9)
O4 0.0154(9) 0.0290(12) 0.0279(12) -0.0038(10) -0.0033(8) -0.0022(8)
O5 0.0169(10) 0.0507(16) 0.0239(12) -0.0025(11) -0.0004(8) 0.0003(10)
O6 0.0191(10) 0.0303(13) 0.0301(12) -0.0032(10) 0.0040(9) -0.0019(9)
O7 0.0183(10) 0.0558(17) 0.0210(12) -0.0046(11) 0.0013(9) -0.0069(10)
O8 0.0220(11) 0.0297(14) 0.0611(19) -0.0004(13) 0.0129(11) -0.0007(10)
N1 0.0150(11) 0.0313(15) 0.0208(13) -0.0043(11) -0.0009(9) -0.0024(10)
N2 0.0166(11) 0.0304(16) 0.0358(16) -0.0039(12) -0.0040(11) -0.0029(11)
N3 0.0155(11) 0.0260(14) 0.0235(13) -0.0038(11) 0.0004(10) -0.0036(10)
N4 0.0169(11) 0.0258(14) 0.0280(14) -0.0026(11) -0.0052(10) -0.0001(10)
N5 0.0182(12) 0.0326(15) 0.0220(14) -0.0011(11) 0.0000(10) -0.0052(10)
N6 0.0178(11) 0.0287(15) 0.0298(15) -0.0025(12) 0.0057(10) -0.0017(10)
N7 0.0187(12) 0.0346(16) 0.0206(13) -0.0011(11) 0.0015(10) -0.0052(11)
N8 0.0148(11) 0.0316(16) 0.0410(17) -0.0023(13) 0.0082(11) -0.0016(11)
C1 0.0157(12) 0.0242(16) 0.0230(16) -0.0055(12) 0.0004(11) -0.0020(11)
C2 0.0168(12) 0.0269(16) 0.0232(16) -0.0041(12) -0.0024(11) 0.0006(11)
C3 0.0219(14) 0.0291(17) 0.0240(16) -0.0051(13) -0.0015(12) 0.0000(12)
C4 0.0203(14) 0.0356(19) 0.0232(16) -0.0043(14) 0.0050(12) -0.0011(13)
C5 0.0175(13) 0.0330(18) 0.0281(17) -0.0067(14) -0.0023(12) -0.0012(12)
C6 0.0187(13) 0.0244(16) 0.0207(15) -0.0055(12) -0.0020(11) 0.0008(11)
C7 0.0168(13) 0.0212(15) 0.0210(15) -0.0024(12) -0.0005(11) -0.0007(11)
C8 0.0188(13) 0.0266(16) 0.0214(15) -0.0028(12) -0.0029(11) -0.0019(11)
C9 0.0207(14) 0.0247(16) 0.0233(16) -0.0014(13) -0.0001(12) -0.0020(12)
C10 0.0261(15) 0.0359(19) 0.0245(17) -0.0062(14) -0.0019(12) -0.0039(13)
C11 0.0335(17) 0.041(2) 0.0212(16) -0.0080(15) 0.0005(13) -0.0026(15)
C12 0.0308(16) 0.041(2) 0.0232(17) -0.0048(15) 0.0067(13) 0.0040(15)
C13 0.0219(14) 0.0333(19) 0.0241(16) -0.0033(14) 0.0017(12) 0.0002(13)
C14 0.0220(14) 0.0247(16) 0.0208(15) -0.0016(12) 0.0009(12) 0.0004(12)
C15 0.0165(12) 0.0280(17) 0.0228(16) -0.0023(13) 0.0002(11) -0.0010(11)
C16 0.0180(13) 0.0244(16) 0.0208(15) -0.0015(12) -0.0009(11) -0.0030(11)
C17 0.0159(13) 0.0298(18) 0.0236(16) -0.0057(13) 0.0009(11) -0.0036(12)
C18 0.0192(13) 0.0344(19) 0.0222(16) -0.0051(13) -0.0005(11) -0.0024(13)
C19 0.0221(14) 0.0353(19) 0.0209(16) -0.0033(13) -0.0013(12) -0.0043(13)
C20 0.0257(15) 0.0322(19) 0.0297(18) 0.0000(14) -0.0019(13) -0.0097(13)
C21 0.0196(13) 0.037(2) 0.0271(17) -0.0030(14) -0.0027(12) -0.0051(13)
C22 0.0173(13) 0.0324(18) 0.0223(15) -0.0041(13) -0.0009(11) -0.0014(12)
C23 0.0171(13) 0.0329(18) 0.0212(15) -0.0049(13) -0.0001(11) -0.0036(12)
C24 0.0169(13) 0.0366(19) 0.0230(16) -0.0060(14) -0.0027(11) 0.0011(12)
C25 0.0175(13) 0.0337(18) 0.0162(14) -0.0036(13) 0.0018(11) 0.0001(12)
C26 0.0222(14) 0.039(2) 0.0194(15) -0.0057(14) -0.0017(12) 0.0023(13)
C27 0.0300(16) 0.038(2) 0.0255(17) -0.0004(15) -0.0023(13) 0.0061(14)
C28 0.0310(16) 0.0289(18) 0.0310(18) -0.0021(14) -0.0001(14) -0.0006(14)
C29 0.0220(14) 0.0359(19) 0.0225(16) -0.0044(13) -0.0015(12) -0.0009(13)
C30 0.0196(14) 0.0352(19) 0.0180(15) -0.0046(13) 0.0019(11) -0.0007(12)
C31 0.0145(13) 0.0346(18) 0.0186(15) -0.0075(13) -0.0004(11) -0.0026(12)
C32 0.0157(13) 0.0320(18) 0.0191(15) -0.0036(13) -0.0009(11) 0.0006(12)
C33 0.0211(14) 0.042(2) 0.0236(16) -0.0079(14) 0.0003(12) 0.0007(13)
C34 0.0260(16) 0.065(3) 0.0220(17) -0.0095(17) -0.0055(13) 0.0009(16)
C35 0.0375(18) 0.050(2) 0.0235(17) 0.0014(16) -0.0002(14) -0.0043(17)
C36 0.045(2) 0.051(2) 0.0244(18) -0.0108(17) -0.0081(15) 0.0108(18)
C37 0.0278(15) 0.0300(18) 0.0267(17) -0.0023(14) -0.0012(13) -0.0040(13)
C38 0.0355(18) 0.034(2) 0.036(2) -0.0068(16) -0.0057(15) 0.0014(15)
C39 0.0314(17) 0.038(2) 0.034(2) 0.0015(16) -0.0001(14) -0.0014(15)
C40 0.0288(16) 0.036(2) 0.037(2) -0.0004(16) -0.0079(15) 0.0007(14)
C41 0.0186(13) 0.0202(15) 0.0252(16) -0.0023(12) -0.0008(11) -0.0001(11)
C42 0.0216(13) 0.0250(16) 0.0252(16) -0.0009(13) 0.0000(12) -0.0010(12)
C43 0.0269(15) 0.0272(17) 0.0253(17) -0.0038(13) -0.0001(13) -0.0014(13)
C44 0.0326(17) 0.045(2) 0.0243(17) -0.0103(16) -0.0033(14) -0.0014(15)
C45 0.0236(15) 0.043(2) 0.0294(18) -0.0066(15) -0.0036(13) -0.0035(14)
C46 0.0197(14) 0.0286(17) 0.0253(16) -0.0033(13) 0.0002(12) -0.0033(12)
C47 0.0200(14) 0.0244(16) 0.0237(16) -0.0027(13) 0.0014(12) -0.0036(12)
C48 0.0163(12) 0.0253(17) 0.0327(18) -0.0036(13) 0.0018(12) -0.0025(11)
C49 0.0232(14) 0.0278(17) 0.0262(17) 0.0000(13) 0.0033(12) 0.0021(12)
C50 0.0271(16) 0.035(2) 0.0340(19) -0.0034(15) 0.0046(14) 0.0038(14)
C51 0.0354(18) 0.053(3) 0.033(2) -0.0087(18) 0.0122(16) 0.0043(17)
C52 0.043(2) 0.067(3) 0.027(2) -0.0133(19) -0.0021(16) 0.012(2)
C53 0.0300(17) 0.061(3) 0.032(2) -0.0119(19) -0.0040(15) 0.0100(17)
C54 0.0248(15) 0.036(2) 0.0272(18) -0.0054(15) -0.0005(13) 0.0048(14)
C55 0.0202(13) 0.0294(18) 0.0267(17) -0.0035(14) -0.0044(12) 0.0039(12)
C56 0.0169(13) 0.0197(15) 0.0267(16) -0.0029(12) 0.0005(11) -0.0009(11)
C57 0.0184(13) 0.0244(16) 0.0212(15) -0.0029(12) 0.0009(11) -0.0021(12)
C58 0.0177(13) 0.0302(17) 0.0213(15) -0.0031(13) -0.0020(11) -0.0007(12)
C59 0.0226(14) 0.0282(17) 0.0227(16) -0.0054(13) 0.0029(12) -0.0012(12)
C60 0.0246(15) 0.0292(18) 0.0287(17) -0.0059(14) -0.0019(13) -0.0049(13)
C61 0.0198(13) 0.0327(18) 0.0242(16) -0.0030(14) -0.0004(11) -0.0061(13)
C62 0.0167(13) 0.0294(17) 0.0175(14) -0.0023(12) 0.0018(11) 0.0002(12)
C63 0.0153(12) 0.0304(17) 0.0219(15) -0.0057(13) 0.0010(11) -0.0026(12)
C64 0.0171(13) 0.0387(19) 0.0226(16) -0.0050(14) -0.0021(11) 0.0001(12)
C65 0.0183(13) 0.0340(19) 0.0239(16) -0.0016(14) 0.0000(12) 0.0001(12)
C66 0.0194(14) 0.042(2) 0.0292(18) -0.0005(15) -0.0017(13) 0.0023(13)
C67 0.0278(16) 0.036(2) 0.035(2) 0.0078(16) -0.0011(14) 0.0075(14)
C68 0.0290(16) 0.0302(19) 0.0347(19) 0.0002(15) 0.0037(14) -0.0003(14)
C69 0.0218(14) 0.0311(18) 0.0258(16) -0.0020(13) 0.0027(12) -0.0009(13)
C70 0.0200(14) 0.0290(17) 0.0212(15) -0.0038(13) -0.0004(11) 0.0005(12)
C71 0.0150(12) 0.0294(17) 0.0212(15) -0.0050(13) -0.0005(11) -0.0008(11)
C72 0.0177(13) 0.0253(16) 0.0201(15) -0.0048(12) -0.0022(11) 0.0011(11)
C73 0.0291(16) 0.040(2) 0.0216(16) -0.0040(14) -0.0002(13) -0.0006(14)
C74 0.0397(19) 0.043(2) 0.036(2) -0.0058(17) 0.0069(16) -0.0013(17)
C75 0.0353(18) 0.056(3) 0.0263(18) -0.0119(17) 0.0013(14) -0.0011(17)
C76 0.0313(17) 0.056(3) 0.0297(19) -0.0090(18) 0.0012(14) 0.0071(17)
C77 0.0276(16) 0.0288(18) 0.0355(19) -0.0043(15) 0.0012(14) 0.0002(14)
C78 0.0321(18) 0.031(2) 0.065(3) -0.0101(19) -0.0161(18) 0.0079(15)
C79 0.060(3) 0.069(4) 0.054(3) 0.022(3) 0.011(2) 0.023(3)
C80 0.042(2) 0.043(3) 0.080(4) -0.029(2) -0.019(2) 0.0107(19)
C81 0.0206(13) 0.0244(16) 0.0237(16) -0.0010(12) 0.0008(11) -0.0052(12)
C82 0.0190(13) 0.0267(17) 0.0256(16) -0.0007(13) -0.0006(11) -0.0030(12)
C83 0.0239(14) 0.0247(16) 0.0269(17) -0.0016(13) 0.0000(12) -0.0011(12)
C84 0.0242(14) 0.0357(19) 0.0226(16) -0.0018(14) 0.0013(12) -0.0016(13)
C85 0.0191(13) 0.040(2) 0.0266(17) -0.0024(14) 0.0024(12) -0.0053(13)
C86 0.0198(14) 0.0313(18) 0.0281(17) -0.0015(14) -0.0032(12) -0.0006(12)
C87 0.0214(14) 0.0304(18) 0.0276(17) -0.0008(14) 0.0013(12) -0.0019(12)
C88 0.0220(14) 0.037(2) 0.0317(18) -0.0015(15) -0.0004(13) -0.0048(13)
C89 0.0280(16) 0.034(2) 0.0310(18) -0.0005(15) -0.0043(14) -0.0043(14)
C90 0.0324(17) 0.055(3) 0.040(2) -0.0086(19) -0.0089(16) -0.0113(17)
C91 0.047(2) 0.061(3) 0.033(2) -0.0098(19) -0.0121(17) -0.011(2)
C92 0.051(2) 0.047(2) 0.029(2) -0.0096(17) -0.0062(17) -0.0046(18)
C93 0.0369(18) 0.035(2) 0.0290(18) -0.0058(15) -0.0019(14) -0.0019(15)
C94 0.0291(16) 0.0276(18) 0.0262(17) -0.0014(13) -0.0017(13) -0.0029(13)
C95 0.0240(14) 0.0258(17) 0.0271(17) -0.0013(13) 0.0002(12) -0.0014(12)
C96 0.0200(13) 0.0228(16) 0.0254(16) 0.0003(12) -0.0017(12) -0.0025(11)
C97 0.0226(14) 0.0295(17) 0.0174(15) -0.0041(12) -0.0001(11) -0.0030(12)
C98 0.0235(14) 0.0307(18) 0.0242(16) -0.0081(13) 0.0018(12) -0.0006(13)
C99 0.0321(16) 0.0315(19) 0.0245(17) -0.0076(14) -0.0008(13) -0.0018(14)
C100 0.0339(17) 0.0260(17) 0.0300(18) -0.0038(14) 0.0025(14) -0.0068(14)
C101 0.0239(15) 0.0349(19) 0.0266(17) -0.0058(14) 0.0041(12) -0.0057(13)
C102 0.0213(14) 0.0286(17) 0.0224(15) -0.0070(13) -0.0007(11) -0.0019(12)
C103 0.0202(13) 0.0290(17) 0.0205(15) -0.0031(12) -0.0005(11) -0.0044(12)
C104 0.0155(12) 0.0358(19) 0.0279(17) -0.0063(14) 0.0013(11) -0.0003(12)
C105 0.0224(15) 0.0320(19) 0.0321(18) -0.0027(14) -0.0032(13) 0.0005(13)
C106 0.0218(15) 0.038(2) 0.053(2) -0.0016(18) -0.0022(15) 0.0031(14)
C107 0.0305(18) 0.037(2) 0.077(3) -0.004(2) -0.005(2) 0.0101(16)
C108 0.0334(18) 0.028(2) 0.070(3) 0.0030(19) -0.0028(19) -0.0009(15)
C109 0.0229(15) 0.0305(19) 0.047(2) 0.0002(16) 0.0001(14) -0.0018(14)
C110 0.0238(15) 0.0321(19) 0.0287(17) -0.0027(14) -0.0051(13) -0.0001(13)
C111 0.0169(13) 0.0341(18) 0.0196(15) -0.0023(13) -0.0017(11) -0.0020(12)
C112 0.0178(13) 0.0300(17) 0.0190(15) -0.0042(12) -0.0020(11) -0.0018(12)
C113 0.0252(14) 0.0362(19) 0.0220(16) 0.0023(14) -0.0017(12) -0.0024(13)
C114 0.043(2) 0.059(3) 0.030(2) 0.0073(19) -0.0001(16) 0.019(2)
C115 0.0301(16) 0.049(2) 0.0246(17) 0.0015(16) -0.0032(13) -0.0066(16)
C116 0.042(2) 0.053(3) 0.030(2) 0.0020(18) -0.0063(16) -0.0176(18)
C117 0.041(2) 0.030(2) 0.047(2) -0.0072(17) 0.0038(17) 0.0023(16)
C118 0.067(3) 0.037(3) 0.094(5) 0.005(3) 0.020(3) 0.012(2)
C119 0.044(2) 0.053(3) 0.065(3) -0.025(2) 0.006(2) 0.007(2)
C120 0.055(3) 0.048(3) 0.067(3) -0.009(2) -0.021(2) 0.018(2)
C121 0.0185(13) 0.0269(17) 0.0256(16) -0.0021(13) 0.0000(12) -0.0011(12)
C122 0.0218(14) 0.0297(17) 0.0224(16) -0.0029(13) 0.0021(12) 0.0015(12)
C123 0.0255(15) 0.0333(19) 0.0245(17) -0.0044(14) -0.0012(13) 0.0021(13)
C124 0.0224(15) 0.050(2) 0.0254(17) -0.0076(16) -0.0026(13) -0.0009(14)
C125 0.0191(14) 0.050(2) 0.0271(18) -0.0051(16) 0.0004(12) -0.0052(14)
C126 0.0209(14) 0.0354(19) 0.0203(16) -0.0024(13) 0.0010(12) -0.0032(12)
C127 0.0193(13) 0.0343(18) 0.0202(15) -0.0031(13) -0.0019(11) -0.0056(12)
C128 0.0191(14) 0.044(2) 0.0254(17) -0.0031(15) 0.0037(12) -0.0073(13)
C129 0.0244(15) 0.042(2) 0.0210(16) -0.0026(14) 0.0025(12) -0.0055(14)
C130 0.0276(16) 0.061(3) 0.0240(18) -0.0035(17) 0.0042(14) -0.0095(17)
C131 0.0381(19) 0.066(3) 0.0214(17) -0.0069(18) 0.0062(15) -0.0123(19)
C132 0.0329(18) 0.059(3) 0.0240(18) -0.0062(17) -0.0055(14) -0.0091(17)
C133 0.0241(15) 0.048(2) 0.0250(17) -0.0043(15) 0.0018(13) -0.0061(14)
C134 0.0240(15) 0.0325(18) 0.0249(17) -0.0025(14) -0.0001(12) -0.0044(13)
C135 0.0189(13) 0.0314(18) 0.0238(16) -0.0024(13) 0.0039(11) -0.0050(12)
C136 0.0213(14) 0.0252(16) 0.0229(16) -0.0024(12) 0.0036(12) -0.0042(12)
C137 0.0208(14) 0.0338(19) 0.0347(19) -0.0021(15) 0.0010(13) -0.0018(13)
C138 0.0215(14) 0.036(2) 0.043(2) -0.0051(16) 0.0032(14) 0.0015(14)
C139 0.0299(18) 0.034(2) 0.060(3) -0.0029(19) 0.0034(17) 0.0040(16)
C140 0.037(2) 0.030(2) 0.069(3) 0.001(2) 0.008(2) -0.0014(16)
C141 0.0307(18) 0.035(2) 0.065(3) 0.001(2) 0.0145(18) -0.0033(16)
C142 0.0219(15) 0.034(2) 0.047(2) -0.0019(16) 0.0077(14) -0.0024(14)
C143 0.0183(14) 0.0317(18) 0.0311(18) -0.0041(14) 0.0049(12) -0.0028(12)
C144 0.0142(12) 0.0389(19) 0.0240(16) -0.0037(14) 0.0032(11) -0.0013(12)
C145 0.0204(13) 0.0335(18) 0.0153(14) -0.0048(12) -0.0002(11) 0.0008(12)
C146 0.0192(13) 0.040(2) 0.0195(15) -0.0065(14) 0.0014(11) 0.0024(13)
C147 0.0282(16) 0.035(2) 0.0288(18) -0.0062(15) 0.0028(13) 0.0049(14)
C148 0.0340(17) 0.0297(19) 0.041(2) -0.0037(16) 0.0050(15) -0.0009(15)
C149 0.0252(15) 0.0337(19) 0.0286(18) -0.0039(14) 0.0049(13) -0.0036(13)
C150 0.0212(14) 0.0329(18) 0.0172(14) -0.0046(13) -0.0005(11) -0.0015(13)
C151 0.0160(13) 0.0376(19) 0.0180(15) -0.0045(13) 0.0014(11) -0.0021(12)
C152 0.0168(13) 0.0333(18) 0.0224(15) -0.0035(13) 0.0005(11) 0.0002(12)
C153 0.0262(15) 0.049(2) 0.0207(16) -0.0059(15) -0.0011(13) 0.0072(15)
C154 0.0270(17) 0.095(4) 0.0245(19) -0.005(2) -0.0015(14) 0.012(2)
C155 0.044(2) 0.044(2) 0.0257(18) 0.0006(16) -0.0008(15) -0.0023(17)
C156 0.0399(19) 0.046(2) 0.0258(18) -0.0067(16) 0.0054(15) -0.0003(17)
C157 0.041(2) 0.040(2) 0.076(3) -0.004(2) 0.004(2) 0.0067(18)
C158 0.044(2) 0.054(3) 0.072(3) -0.021(2) -0.016(2) 0.022(2)
C159 0.064(3) 0.044(3) 0.085(4) -0.012(3) 0.000(3) 0.014(2)
C160 0.050(2) 0.058(3) 0.065(3) -0.012(3) -0.002(2) 0.007(2)
C161 0.047(2) 0.073(4) 0.043(3) -0.009(2) -0.004(2) -0.003(2)
C162 0.043(2) 0.070(3) 0.039(2) -0.004(2) -0.0027(18) -0.009(2)
C163 0.047(2) 0.060(3) 0.038(2) -0.003(2) 0.0127(18) -0.007(2)
C164 0.045(2) 0.062(3) 0.039(2) -0.016(2) 0.0048(18) -0.015(2)
C165 0.057(3) 0.068(3) 0.052(3) -0.023(3) 0.018(2) -0.014(2)
C166 0.089(4) 0.088(5) 0.091(5) -0.057(4) 0.047(4) -0.038(4)
C167 0.061(3) 0.064(4) 0.109(6) -0.008(4) 0.008(3) 0.011(3)
C168 0.051(3) 0.065(4) 0.098(5) -0.013(3) 0.010(3) -0.004(3)
C169 0.052(3) 0.061(3) 0.055(3) -0.006(2) 0.004(2) -0.008(2)
C170 0.074(3) 0.057(3) 0.051(3) -0.010(2) 0.000(2) 0.002(3)
C171 0.075(4) 0.080(4) 0.051(3) -0.014(3) -0.019(3) 0.003(3)
C172 0.147(7) 0.075(4) 0.067(4) -0.026(3) -0.050(4) 0.052(5)

loop_
_atom_type_symbol
_atom_type_description
_atom_type_scat_dispersion_real
_atom_type_scat_dispersion_imag
_atom_type_scat_source
C C 0.0181 0.0091
;
International Tables for Crystallography
(Vol. C, Tables 4.2.6.8 and 6.1.1.4)
;
H H 0.0000 0.0000
;
International Tables for Crystallography
(Vol. C, Table 6.1.1.4)
;
N N 0.0311 0.0180
;
International Tables for Crystallography
(Vol. C, Tables 4.2.6.8 and 6.1.1.4)
;
O O 0.0492 0.0322
;
International Tables for Crystallography
(Vol. C, Tables 4.2.6.8 and 6.1.1.4)
;

loop_
_geom_angle_atom_site_label_1
_geom_angle_atom_site_label_2
_geom_angle_atom_site_label_3
_geom_angle
_geom_angle_site_symmetry_1
_geom_angle_site_symmetry_3
_geom_angle_publ_flag
C7 O1 C6 116.5(2) . . ?
C23 O2 C22 118.8(2) . . ?
C47 O3 C46 118.5(2) . . ?
C63 O4 C62 118.0(2) . . ?
C87 O5 C86 116.3(3) . . ?
C103 O6 C102 118.7(2) . . ?
C127 O7 C126 117.9(2) . . ?
C143 O8 C142 119.3(3) . . ?
C1 N1 C16 119.2(2) . . ?
C1 N1 C31 120.1(3) . . ?
C16 N1 C31 118.7(2) . . ?
C32 N2 C17 120.8(3) . . ?
C32 N2 H2 119.6 . . ?
C17 N2 H2 119.6 . . ?
C56 N3 C41 119.8(2) . . ?
C56 N3 C71 117.3(3) . . ?
C41 N3 C71 123.0(3) . . ?
C72 N4 C57 120.1(3) . . ?
C72 N4 H4A 119.9 . . ?
C57 N4 H4A 119.9 . . ?
C96 N5 C81 118.1(3) . . ?
C96 N5 C111 118.0(3) . . ?
C81 N5 C111 122.2(3) . . ?
C112 N6 C97 121.0(3) . . ?
C112 N6 H6 119.5 . . ?
C97 N6 H6 119.5 . . ?
C136 N7 C121 119.6(3) . . ?
C136 N7 C151 119.6(3) . . ?
C121 N7 C151 120.7(3) . . ?
C152 N8 C137 121.6(3) . . ?
C152 N8 H8A 119.2 . . ?
C137 N8 H8A 119.2 . . ?
C2 C1 C6 118.1(3) . . ?
C2 C1 N1 123.3(3) . . ?
C6 C1 N1 118.6(3) . . ?
C1 C2 C3 122.3(3) . . ?
C1 C2 H2A 118.9 . . ?
C3 C2 H2A 118.9 . . ?
C2 C3 C4 117.7(3) . . ?
C2 C3 C33 122.0(3) . . ?
C4 C3 C33 120.2(3) . . ?
C5 C4 C3 120.8(3) . . ?
C5 C4 H4 119.6 . . ?
C3 C4 H4 119.6 . . ?
C6 C5 C4 120.2(3) . . ?
C6 C5 H5 119.9 . . ?
C4 C5 H5 119.9 . . ?
C5 C6 O1 118.3(3) . . ?
C5 C6 C1 120.8(3) . . ?
O1 C6 C1 120.8(3) . . ?
C8 C7 O1 118.2(3) . . ?
C8 C7 C16 121.6(3) . . ?
O1 C7 C16 120.1(3) . . ?
C7 C8 C9 120.5(3) . . ?
C7 C8 H8 119.8 . . ?
C9 C8 H8 119.8 . . ?
C10 C9 C8 122.5(3) . . ?
C10 C9 C14 118.8(3) . . ?
C8 C9 C14 118.8(3) . . ?
C11 C10 C9 121.1(3) . . ?
C11 C10 H10 119.4 . . ?
C9 C10 H10 119.4 . . ?
C10 C11 C12 120.4(3) . . ?
C10 C11 H11 119.8 . . ?
C12 C11 H11 119.8 . . ?
C13 C12 C11 120.1(3) . . ?
C13 C12 H12 119.9 . . ?
C11 C12 H12 119.9 . . ?
C12 C13 C14 120.7(3) . . ?
C12 C13 H13 119.7 . . ?
C14 C13 H13 119.7 . . ?
C15 C14 C13 121.9(3) . . ?
C15 C14 C9 119.2(3) . . ?
C13 C14 C9 118.9(3) . . ?
C16 C15 C14 121.4(3) . . ?
C16 C15 H15 119.3 . . ?
C14 C15 H15 119.3 . . ?
C15 C16 N1 123.6(3) . . ?
C15 C16 C7 118.5(3) . . ?
N1 C16 C7 117.9(3) . . ?
N2 C17 C22 119.0(3) . . ?
N2 C17 C18 121.9(3) . . ?
C22 C17 C18 119.1(3) . . ?
C19 C18 C17 121.7(3) . . ?
C19 C18 H18 119.2 . . ?
C17 C18 H18 119.2 . . ?
C18 C19 C20 117.5(3) . . ?
C18 C19 C37 122.4(3) . . ?
C20 C19 C37 120.0(3) . . ?
C21 C20 C19 121.7(3) . . ?
C21 C20 H20 119.1 . . ?
C19 C20 H20 119.1 . . ?
C22 C21 C20 119.8(3) . . ?
C22 C21 H21 120.1 . . ?
C20 C21 H21 120.1 . . ?
C21 C22 C17 120.2(3) . . ?
C21 C22 O2 118.3(3) . . ?
C17 C22 O2 121.5(3) . . ?
C24 C23 O2 118.4(3) . . ?
C24 C23 C32 121.0(3) . . ?
O2 C23 C32 120.6(3) . . ?
C23 C24 C25 121.1(3) . . ?
C23 C24 H24 119.4 . . ?
C25 C24 H24 119.4 . . ?
C26 C25 C24 122.2(3) . . ?
C26 C25 C30 118.7(3) . . ?
C24 C25 C30 119.1(3) . . ?
C27 C26 C25 121.1(3) . . ?
C27 C26 H26 119.5 . . ?
C25 C26 H26 119.5 . . ?
C26 C27 C28 120.9(3) . . ?
C26 C27 H27 119.6 . . ?
C28 C27 H27 119.6 . . ?
C29 C28 C27 119.2(3) . . ?
C29 C28 H28 120.4 . . ?
C27 C28 H28 120.4 . . ?
C28 C29 C30 121.6(3) . . ?
C28 C29 H29 119.2 . . ?
C30 C29 H29 119.2 . . ?
C29 C30 C31 123.3(3) . . ?
C29 C30 C25 118.6(3) . . ?
C31 C30 C25 118.1(3) . . ?
C32 C31 C30 121.8(3) . . ?
C32 C31 N1 117.5(3) . . ?
C30 C31 N1 120.7(3) . . ?
N2 C32 C31 122.2(3) . . ?
N2 C32 C23 119.0(3) . . ?
C31 C32 C23 118.9(3) . . ?
C35 C33 C34 107.1(3) . . ?
C35 C33 C3 110.8(3) . . ?
C34 C33 C3 112.1(3) . . ?
C35 C33 C36 109.8(3) . . ?
C34 C33 C36 109.3(3) . . ?
C3 C33 C36 107.8(3) . . ?
C33 C34 H34A 109.5 . . ?
C33 C34 H34B 109.5 . . ?
H34A C34 H34B 109.5 . . ?
C33 C34 H34C 109.5 . . ?
H34A C34 H34C 109.5 . . ?
H34B C34 H34C 109.5 . . ?
C33 C35 H35A 109.5 . . ?
C33 C35 H35B 109.5 . . ?
H35A C35 H35B 109.5 . . ?
C33 C35 H35C 109.5 . . ?
H35A C35 H35C 109.5 . . ?
H35B C35 H35C 109.5 . . ?
C33 C36 H36A 109.5 . . ?
C33 C36 H36B 109.5 . . ?
H36A C36 H36B 109.5 . . ?
C33 C36 H36C 109.5 . . ?
H36A C36 H36C 109.5 . . ?
H36B C36 H36C 109.5 . . ?
C19 C37 C40 111.3(3) . . ?
C19 C37 C39 109.8(3) . . ?
C40 C37 C39 108.2(3) . . ?
C19 C37 C38 110.0(3) . . ?
C40 C37 C38 108.5(3) . . ?
C39 C37 C38 108.9(3) . . ?
C37 C38 H38A 109.5 . . ?
C37 C38 H38B 109.5 . . ?
H38A C38 H38B 109.5 . . ?
C37 C38 H38C 109.5 . . ?
H38A C38 H38C 109.5 . . ?
H38B C38 H38C 109.5 . . ?
C37 C39 H39A 109.5 . . ?
C37 C39 H39B 109.5 . . ?
H39A C39 H39B 109.5 . . ?
C37 C39 H39C 109.5 . . ?
H39A C39 H39C 109.5 . . ?
H39B C39 H39C 109.5 . . ?
C37 C40 H40A 109.5 . . ?
C37 C40 H40B 109.5 . . ?
H40A C40 H40B 109.5 . . ?
C37 C40 H40C 109.5 . . ?
H40A C40 H40C 109.5 . . ?
H40B C40 H40C 109.5 . . ?
C46 C41 C42 117.6(3) . . ?
C46 C41 N3 118.9(3) . . ?
C42 C41 N3 123.5(3) . . ?
C41 C42 C43 121.8(3) . . ?
C41 C42 H42 119.1 . . ?
C43 C42 H42 119.1 . . ?
C44 C43 C42 118.1(3) . . ?
C44 C43 C73 120.1(3) . . ?
C42 C43 C73 121.7(3) . . ?
C43 C44 C45 120.9(3) . . ?
C43 C44 H44 119.6 . . ?
C45 C44 H44 119.6 . . ?
C46 C45 C44 120.3(3) . . ?
C46 C45 H45 119.9 . . ?
C44 C45 H45 119.9 . . ?
C45 C46 O3 116.2(3) . . ?
C45 C46 C41 121.4(3) . . ?
O3 C46 C41 122.4(3) . . ?
C48 C47 O3 117.0(3) . . ?
C48 C47 C56 121.9(3) . . ?
O3 C47 C56 121.0(3) . . ?
C47 C48 C49 120.7(3) . . ?
C47 C48 H48 119.6 . . ?
C49 C48 H48 119.6 . . ?
C50 C49 C48 123.1(3) . . ?
C50 C49 C54 118.5(3) . . ?
C48 C49 C54 118.4(3) . . ?
C51 C50 C49 121.2(3) . . ?
C51 C50 H50 119.4 . . ?
C49 C50 H50 119.4 . . ?
C50 C51 C52 120.0(3) . . ?
C50 C51 H51 120.0 . . ?
C52 C51 H51 120.0 . . ?
C53 C52 C51 120.6(4) . . ?
C53 C52 H52 119.7 . . ?
C51 C52 H52 119.7 . . ?
C52 C53 C54 121.0(4) . . ?
C52 C53 H53 119.5 . . ?
C54 C53 H53 119.5 . . ?
C53 C54 C55 122.5(3) . . ?
C53 C54 C49 118.7(3) . . ?
C55 C54 C49 118.8(3) . . ?
C56 C55 C54 122.4(3) . . ?
C56 C55 H55 118.8 . . ?
C54 C55 H55 118.8 . . ?
C55 C56 N3 123.1(3) . . ?
C55 C56 C47 117.9(3) . . ?
N3 C56 C47 119.0(3) . . ?
C58 C57 N4 121.1(3) . . ?
C58 C57 C62 119.3(3) . . ?
N4 C57 C62 119.6(3) . . ?
C59 C58 C57 121.6(3) . . ?
C59 C58 H58 119.2 . . ?
C57 C58 H58 119.2 . . ?
C58 C59 C60 118.1(3) . . ?
C58 C59 C77 121.1(3) . . ?
C60 C59 C77 120.8(3) . . ?
C61 C60 C59 120.5(3) . . ?
C61 C60 H60 119.8 . . ?
C59 C60 H60 119.8 . . ?
C62 C61 C60 120.1(3) . . ?
C62 C61 H61 119.9 . . ?
C60 C61 H61 119.9 . . ?
C61 C62 O4 118.3(3) . . ?
C61 C62 C57 120.4(3) . . ?
O4 C62 C57 121.3(3) . . ?
C64 C63 O4 118.6(3) . . ?
C64 C63 C72 120.5(3) . . ?
O4 C63 C72 120.8(3) . . ?
C63 C64 C65 121.4(3) . . ?
C63 C64 H64 119.3 . . ?
C65 C64 H64 119.3 . . ?
C66 C65 C64 122.9(3) . . ?
C66 C65 C70 118.4(3) . . ?
C64 C65 C70 118.7(3) . . ?
C67 C66 C65 121.5(3) . . ?
C67 C66 H66 119.3 . . ?
C65 C66 H66 119.3 . . ?
C66 C67 C68 120.3(3) . . ?
C66 C67 H67 119.9 . . ?
C68 C67 H67 119.9 . . ?
C69 C68 C67 119.9(4) . . ?
C69 C68 H68 120.1 . . ?
C67 C68 H68 120.1 . . ?
C68 C69 C70 121.3(3) . . ?
C68 C69 H69 119.4 . . ?
C70 C69 H69 119.4 . . ?
C69 C70 C71 122.5(3) . . ?
C69 C70 C65 118.7(3) . . ?
C71 C70 C65 118.7(3) . . ?
C72 C71 C70 121.2(3) . . ?
C72 C71 N3 117.9(3) . . ?
C70 C71 N3 120.6(3) . . ?
C71 C72 N4 122.1(3) . . ?
C71 C72 C63 119.5(3) . . ?
N4 C72 C63 118.4(3) . . ?
C75 C73 C76 108.4(3) . . ?
C75 C73 C43 111.8(3) . . ?
C76 C73 C43 111.6(3) . . ?
C75 C73 C74 108.2(3) . . ?
C76 C73 C74 108.8(3) . . ?
C43 C73 C74 108.0(3) . . ?
C73 C74 H74A 109.5 . . ?
C73 C74 H74B 109.5 . . ?
H74A C74 H74B 109.5 . . ?
C73 C74 H74C 109.5 . . ?
H74A C74 H74C 109.5 . . ?
H74B C74 H74C 109.5 . . ?
C73 C75 H75A 109.5 . . ?
C73 C75 H75B 109.5 . . ?
H75A C75 H75B 109.5 . . ?
C73 C75 H75C 109.5 . . ?
H75A C75 H75C 109.5 . . ?
H75B C75 H75C 109.5 . . ?
C73 C76 H76A 109.5 . . ?
C73 C76 H76B 109.5 . . ?
H76A C76 H76B 109.5 . . ?
C73 C76 H76C 109.5 . . ?
H76A C76 H76C 109.5 . . ?
H76B C76 H76C 109.5 . . ?
C80 C77 C78 109.0(3) . . ?
C80 C77 C59 111.4(3) . . ?
C78 C77 C59 112.1(3) . . ?
C80 C77 C79 109.6(4) . . ?
C78 C77 C79 107.0(4) . . ?
C59 C77 C79 107.7(3) . . ?
C77 C78 H78A 109.5 . . ?
C77 C78 H78B 109.5 . . ?
H78A C78 H78B 109.5 . . ?
C77 C78 H78C 109.5 . . ?
H78A C78 H78C 109.5 . . ?
H78B C78 H78C 109.5 . . ?
C77 C79 H79A 109.5 . . ?
C77 C79 H79B 109.5 . . ?
H79A C79 H79B 109.5 . . ?
C77 C79 H79C 109.5 . . ?
H79A C79 H79C 109.5 . . ?
H79B C79 H79C 109.5 . . ?
C77 C80 H80A 109.5 . . ?
C77 C80 H80B 109.5 . . ?
H80A C80 H80B 109.5 . . ?
C77 C80 H80C 109.5 . . ?
H80A C80 H80C 109.5 . . ?
H80B C80 H80C 109.5 . . ?
C82 C81 C86 117.9(3) . . ?
C82 C81 N5 124.3(3) . . ?
C86 C81 N5 117.7(3) . . ?
C81 C82 C83 121.4(3) . . ?
C81 C82 H82 119.3 . . ?
C83 C82 H82 119.3 . . ?
C84 C83 C82 118.5(3) . . ?
C84 C83 C113 121.4(3) . . ?
C82 C83 C113 120.1(3) . . ?
C83 C84 C85 120.9(3) . . ?
C83 C84 H84 119.5 . . ?
C85 C84 H84 119.5 . . ?
C86 C85 C84 120.0(3) . . ?
C86 C85 H85 120.0 . . ?
C84 C85 H85 120.0 . . ?
C85 C86 O5 118.5(3) . . ?
C85 C86 C81 121.2(3) . . ?
O5 C86 C81 120.3(3) . . ?
C88 C87 O5 118.2(3) . . ?
C88 C87 C96 122.3(3) . . ?
O5 C87 C96 119.2(3) . . ?
C87 C88 C89 120.2(3) . . ?
C87 C88 H88 119.9 . . ?
C89 C88 H88 119.9 . . ?
C90 C89 C88 122.5(3) . . ?
C90 C89 C94 119.0(4) . . ?
C88 C89 C94 118.6(3) . . ?
C91 C90 C89 120.9(4) . . ?
C91 C90 H90 119.6 . . ?
C89 C90 H90 119.6 . . ?
C90 C91 C92 119.6(4) . . ?
C90 C91 H91 120.2 . . ?
C92 C91 H91 120.2 . . ?
C93 C92 C91 120.8(4) . . ?
C93 C92 H92 119.6 . . ?
C91 C92 H92 119.6 . . ?
C92 C93 C94 121.3(4) . . ?
C92 C93 H93 119.4 . . ?
C94 C93 H93 119.4 . . ?
C93 C94 C95 122.3(3) . . ?
C93 C94 C89 118.5(3) . . ?
C95 C94 C89 119.2(3) . . ?
C96 C95 C94 121.7(3) . . ?
C96 C95 H95 119.2 . . ?
C94 C95 H95 119.2 . . ?
C95 C96 N5 124.1(3) . . ?
C95 C96 C87 118.1(3) . . ?
N5 C96 C87 117.8(3) . . ?
N6 C97 C98 122.2(3) . . ?
N6 C97 C102 119.7(3) . . ?
C98 C97 C102 118.1(3) . . ?
C99 C98 C97 121.8(3) . . ?
C99 C98 H98 119.1 . . ?
C97 C98 H98 119.1 . . ?
C98 C99 C100 118.4(3) . . ?
C98 C99 C117 119.2(3) . . ?
C100 C99 C117 122.5(3) . . ?
C99 C100 C101 120.5(3) . . ?
C99 C100 H100 119.8 . . ?
C101 C100 H100 119.8 . . ?
C102 C101 C100 120.1(3) . . ?
C102 C101 H101 119.9 . . ?
C100 C101 H101 119.9 . . ?
C101 C102 O6 118.1(3) . . ?
C101 C102 C97 121.1(3) . . ?
O6 C102 C97 120.8(3) . . ?
C104 C103 O6 117.7(3) . . ?
C104 C103 C112 120.7(3) . . ?
O6 C103 C112 121.6(3) . . ?
C103 C104 C105 121.0(3) . . ?
C103 C104 H104 119.5 . . ?
C105 C104 H104 119.5 . . ?
C106 C105 C104 121.7(3) . . ?
C106 C105 C110 119.2(3) . . ?
C104 C105 C110 119.1(3) . . ?
C107 C106 C105 121.2(3) . . ?
C107 C106 H106 119.4 . . ?
C105 C106 H106 119.4 . . ?
C106 C107 C108 120.6(4) . . ?
C106 C107 H107 119.7 . . ?
C108 C107 H107 119.7 . . ?
C109 C108 C107 119.8(4) . . ?
C109 C108 H108 120.1 . . ?
C107 C108 H108 120.1 . . ?
C108 C109 C110 120.9(3) . . ?
C108 C109 H109 119.6 . . ?
C110 C109 H109 119.6 . . ?
C109 C110 C111 123.2(3) . . ?
C109 C110 C105 118.4(3) . . ?
C111 C110 C105 118.5(3) . . ?
C112 C111 C110 121.8(3) . . ?
C112 C111 N5 116.6(3) . . ?
C110 C111 N5 121.4(3) . . ?
C111 C112 N6 123.0(3) . . ?
C111 C112 C103 118.9(3) . . ?
N6 C112 C103 118.1(3) . . ?
C114 C113 C116 109.5(3) . . ?
C114 C113 C83 109.8(3) . . ?
C116 C113 C83 108.9(3) . . ?
C114 C113 C115 107.7(3) . . ?
C116 C113 C115 109.4(3) . . ?
C83 C113 C115 111.5(3) . . ?
C113 C114 H11A 109.5 . . ?
C113 C114 H11B 109.5 . . ?
H11A C114 H11B 109.5 . . ?
C113 C114 H11C 109.5 . . ?
H11A C114 H11C 109.5 . . ?
H11B C114 H11C 109.5 . . ?
C113 C115 H11D 109.5 . . ?
C113 C115 H11E 109.5 . . ?
H11D C115 H11E 109.5 . . ?
C113 C115 H11F 109.5 . . ?
H11D C115 H11F 109.5 . . ?
H11E C115 H11F 109.5 . . ?
C113 C116 H11G 109.5 . . ?
C113 C116 H11H 109.5 . . ?
H11G C116 H11H 109.5 . . ?
C113 C116 H11I 109.5 . . ?
H11G C116 H11I 109.5 . . ?
H11H C116 H11I 109.5 . . ?
C120 C117 C118 110.6(4) . . ?
C120 C117 C99 110.4(3) . . ?
C118 C117 C99 111.6(4) . . ?
C120 C117 C119 108.6(4) . . ?
C118 C117 C119 107.8(4) . . ?
C99 C117 C119 107.8(4) . . ?
C117 C118 H11J 109.5 . . ?
C117 C118 H11K 109.5 . . ?
H11J C118 H11K 109.5 . . ?
C117 C118 H11L 109.5 . . ?
H11J C118 H11L 109.5 . . ?
H11K C118 H11L 109.5 . . ?
C117 C119 H11M 109.5 . . ?
C117 C119 H11N 109.5 . . ?
H11M C119 H11N 109.5 . . ?
C117 C119 H11O 109.5 . . ?
H11M C119 H11O 109.5 . . ?
H11N C119 H11O 109.5 . . ?
C117 C120 H12A 109.5 . . ?
C117 C120 H12B 109.5 . . ?
H12A C120 H12B 109.5 . . ?
C117 C120 H12C 109.5 . . ?
H12A C120 H12C 109.5 . . ?
H12B C120 H12C 109.5 . . ?
C122 C121 C126 118.1(3) . . ?
C122 C121 N7 122.6(3) . . ?
C126 C121 N7 119.3(3) . . ?
C121 C122 C123 122.5(3) . . ?
C121 C122 H122 118.7 . . ?
C123 C122 H122 118.7 . . ?
C122 C123 C124 117.5(3) . . ?
C122 C123 C153 120.0(3) . . ?
C124 C123 C153 122.5(3) . . ?
C125 C124 C123 121.0(3) . . ?
C125 C124 H124 119.5 . . ?
C123 C124 H124 119.5 . . ?
C126 C125 C124 120.3(3) . . ?
C126 C125 H125 119.9 . . ?
C124 C125 H125 119.9 . . ?
C125 C126 O7 116.8(3) . . ?
C125 C126 C121 120.7(3) . . ?
O7 C126 C121 122.5(3) . . ?
C128 C127 O7 117.0(3) . . ?
C128 C127 C136 121.2(3) . . ?
O7 C127 C136 121.7(3) . . ?
C127 C128 C129 120.7(3) . . ?
C127 C128 H128 119.6 . . ?
C129 C128 H128 119.6 . . ?
C130 C129 C128 122.6(3) . . ?
C130 C129 C134 118.9(3) . . ?
C128 C129 C134 118.5(3) . . ?
C131 C130 C129 121.0(3) . . ?
C131 C130 H130 119.5 . . ?
C129 C130 H130 119.5 . . ?
C130 C131 C132 120.5(4) . . ?
C130 C131 H131 119.7 . . ?
C132 C131 H131 119.7 . . ?
C133 C132 C131 120.0(3) . . ?
C133 C132 H132 120.0 . . ?
C131 C132 H132 120.0 . . ?
C132 C133 C134 120.9(3) . . ?
C132 C133 H133 119.5 . . ?
C134 C133 H133 119.5 . . ?
C135 C134 C133 122.3(3) . . ?
C135 C134 C129 119.1(3) . . ?
C133 C134 C129 118.6(3) . . ?
C136 C135 C134 121.7(3) . . ?
C136 C135 H135 119.2 . . ?
C134 C135 H135 119.1 . . ?
C135 C136 N7 122.6(3) . . ?
C135 C136 C127 118.5(3) . . ?
N7 C136 C127 118.8(3) . . ?
C138 C137 N8 122.3(3) . . ?
C138 C137 C142 118.4(3) . . ?
N8 C137 C142 119.3(3) . . ?
C139 C138 C137 122.2(3) . . ?
C139 C138 H138 118.9 . . ?
C137 C138 H138 118.9 . . ?
C138 C139 C140 118.0(4) . . ?
C138 C139 C157 119.5(4) . . ?
C140 C139 C157 122.3(4) . . ?
C141 C140 C139 120.6(4) . . ?
C141 C140 H140 119.7 . . ?
C139 C140 H140 119.7 . . ?
C142 C141 C140 120.4(4) . . ?
C142 C141 H141 119.8 . . ?
C140 C141 H141 119.8 . . ?
C141 C142 O8 119.1(3) . . ?
C141 C142 C137 120.3(4) . . ?
O8 C142 C137 120.6(3) . . ?
C144 C143 O8 119.0(3) . . ?
C144 C143 C152 120.0(3) . . ?
O8 C143 C152 120.9(3) . . ?
C143 C144 C145 121.4(3) . . ?
C143 C144 H144 119.3 . . ?
C145 C144 H144 119.3 . . ?
C146 C145 C144 122.4(3) . . ?
C146 C145 C150 118.4(3) . . ?
C144 C145 C150 119.2(3) . . ?
C147 C146 C145 121.6(3) . . ?
C147 C146 H146 119.2 . . ?
C145 C146 H146 119.2 . . ?
C146 C147 C148 120.2(3) . . ?
C146 C147 H147 119.9 . . ?
C148 C147 H147 119.9 . . ?
C149 C148 C147 120.0(4) . . ?
C149 C148 H148 120.0 . . ?
C147 C148 H148 120.0 . . ?
C148 C149 C150 120.8(3) . . ?
C148 C149 H149 119.6 . . ?
C150 C149 H149 119.6 . . ?
C149 C150 C151 122.9(3) . . ?
C149 C150 C145 119.1(3) . . ?
C151 C150 C145 118.0(3) . . ?
C152 C151 C150 122.0(3) . . ?
C152 C151 N7 118.3(3) . . ?
C150 C151 N7 119.7(3) . . ?
C151 C152 N8 123.1(3) . . ?
C151 C152 C143 119.1(3) . . ?
N8 C152 C143 117.8(3) . . ?
C156 C153 C154 109.9(4) . . ?
C156 C153 C123 108.9(3) . . ?
C154 C153 C123 112.1(3) . . ?
C156 C153 C155 108.9(3) . . ?
C154 C153 C155 106.6(4) . . ?
C123 C153 C155 110.4(3) . . ?
C153 C154 H15A 109.5 . . ?
C153 C154 H15B 109.5 . . ?
H15A C154 H15B 109.5 . . ?
C153 C154 H15C 109.5 . . ?
H15A C154 H15C 109.5 . . ?
H15B C154 H15C 109.5 . . ?
C153 C155 H15D 109.5 . . ?
C153 C155 H15E 109.5 . . ?
H15D C155 H15E 109.5 . . ?
C153 C155 H15F 109.5 . . ?
H15D C155 H15F 109.5 . . ?
H15E C155 H15F 109.5 . . ?
C153 C156 H15G 109.5 . . ?
C153 C156 H15H 109.5 . . ?
H15G C156 H15H 109.5 . . ?
C153 C156 H15I 109.5 . . ?
H15G C156 H15I 109.5 . . ?
H15H C156 H15I 109.5 . . ?
C159 C157 C158 112.6(5) . . ?
C159 C157 C139 112.8(4) . . ?
C158 C157 C139 109.7(4) . . ?
C159 C157 C160 106.0(5) . . ?
C158 C157 C160 106.1(4) . . ?
C139 C157 C160 109.2(4) . . ?
C157 C158 H15J 109.5 . . ?
C157 C158 H15K 109.5 . . ?
H15J C158 H15K 109.5 . . ?
C157 C158 H15L 109.5 . . ?
H15J C158 H15L 109.5 . . ?
H15K C158 H15L 109.5 . . ?
C157 C159 H15M 109.5 . . ?
C157 C159 H15N 109.5 . . ?
H15M C159 H15N 109.5 . . ?
C157 C159 H15O 109.5 . . ?
H15M C159 H15O 109.5 . . ?
H15N C159 H15O 109.5 . . ?
C157 C160 H16A 109.5 . . ?
C157 C160 H16B 109.5 . . ?
H16A C160 H16B 109.5 . . ?
C157 C160 H16C 109.5 . . ?
H16A C160 H16C 109.5 . . ?
H16B C160 H16C 109.5 . . ?
C162 C161 H16D 109.5 . . ?
C162 C161 H16E 109.5 . . ?
H16D C161 H16E 109.5 . . ?
C162 C161 H16F 109.5 . . ?
H16D C161 H16F 109.5 . . ?
H16E C161 H16F 109.5 . . ?
C161 C162 C163 113.2(4) . . ?
C161 C162 H16M 108.9 . . ?
C163 C162 H16M 108.9 . . ?
C161 C162 H16N 108.9 . . ?
C163 C162 H16N 108.9 . . ?
H16M C162 H16N 107.8 . . ?
C164 C163 C162 115.3(4) . . ?
C164 C163 H16O 108.4 . . ?
C162 C163 H16O 108.4 . . ?
C164 C163 H16P 108.4 . . ?
C162 C163 H16P 108.4 . . ?
H16O C163 H16P 107.5 . . ?
C165 C164 C163 113.2(4) . . ?
C165 C164 H16Q 108.9 . . ?
C163 C164 H16Q 108.9 . . ?
C165 C164 H16R 108.9 . . ?
C163 C164 H16R 108.9 . . ?
H16Q C164 H16R 107.7 . . ?
C166 C165 C164 112.2(5) . . ?
C166 C165 H16S 109.2 . . ?
C164 C165 H16S 109.2 . . ?
C166 C165 H16T 109.2 . . ?
C164 C165 H16T 109.2 . . ?
H16S C165 H16T 107.9 . . ?
C165 C166 H16G 109.5 . . ?
C165 C166 H16H 109.5 . . ?
H16G C166 H16H 109.5 . . ?
C165 C166 H16I 109.5 . . ?
H16G C166 H16I 109.5 . . ?
H16H C166 H16I 109.5 . . ?
C168 C167 H16J 109.5 . . ?
C168 C167 H16K 109.5 . . ?
H16J C167 H16K 109.5 . . ?
C168 C167 H16L 109.5 . . ?
H16J C167 H16L 109.5 . . ?
H16K C167 H16L 109.5 . . ?
C167 C168 C169 114.5(5) . . ?
C167 C168 H16U 108.6 . . ?
C169 C168 H16U 108.6 . . ?
C167 C168 H16V 108.6 . . ?
C169 C168 H16V 108.6 . . ?
H16U C168 H16V 107.6 . . ?
C168 C169 C170 114.8(5) . . ?
C168 C169 H16W 108.6 . . ?
C170 C169 H16W 108.6 . . ?
C168 C169 H16X 108.6 . . ?
C170 C169 H16X 108.6 . . ?
H16W C169 H16X 107.5 . . ?
C171 C170 C169 116.5(5) . . ?
C171 C170 H17D 108.2 . . ?
C169 C170 H17D 108.2 . . ?
C171 C170 H17E 108.2 . . ?
C169 C170 H17E 108.2 . . ?
H17D C170 H17E 107.3 . . ?
C170 C171 C172 112.5(6) . . ?
C170 C171 H17F 109.1 . . ?
C172 C171 H17F 109.1 . . ?
C170 C171 H17G 109.1 . . ?
C172 C171 H17G 109.1 . . ?
H17F C171 H17G 107.8 . . ?
C171 C172 H17A 109.5 . . ?
C171 C172 H17B 109.5 . . ?
H17A C172 H17B 109.5 . . ?
C171 C172 H17C 109.5 . . ?
H17A C172 H17C 109.5 . . ?
H17B C172 H17C 109.5 . . ?

loop_
_geom_bond_atom_site_label_1
_geom_bond_atom_site_label_2
_geom_bond_distance
_geom_bond_site_symmetry_2
_geom_bond_publ_flag
O1 C7 1.392(4) . ?
O1 C6 1.397(4) . ?
O2 C23 1.373(4) . ?
O2 C22 1.393(4) . ?
O3 C47 1.384(4) . ?
O3 C46 1.389(4) . ?
O4 C63 1.387(4) . ?
O4 C62 1.390(4) . ?
O5 C87 1.385(4) . ?
O5 C86 1.390(4) . ?
O6 C103 1.372(4) . ?
O6 C102 1.394(4) . ?
O7 C127 1.381(4) . ?
O7 C126 1.393(4) . ?
O8 C143 1.374(4) . ?
O8 C142 1.392(4) . ?
N1 C1 1.403(4) . ?
N1 C16 1.403(4) . ?
N1 C31 1.440(4) . ?
N2 C32 1.379(4) . ?
N2 C17 1.390(4) . ?
N2 H2 0.8800 . ?
N3 C56 1.408(4) . ?
N3 C41 1.412(4) . ?
N3 C71 1.428(4) . ?
N4 C72 1.385(4) . ?
N4 C57 1.392(4) . ?
N4 H4A 0.8800 . ?
N5 C96 1.408(4) . ?
N5 C81 1.410(4) . ?
N5 C111 1.440(4) . ?
N6 C112 1.380(4) . ?
N6 C97 1.390(4) . ?
N6 H6 0.8800 . ?
N7 C136 1.404(4) . ?
N7 C121 1.408(4) . ?
N7 C151 1.439(4) . ?
N8 C152 1.373(4) . ?
N8 C137 1.392(5) . ?
N8 H8A 0.8800 . ?
C1 C2 1.390(4) . ?
C1 C6 1.401(4) . ?
C2 C3 1.392(4) . ?
C2 H2A 0.9500 . ?
C3 C4 1.403(4) . ?
C3 C33 1.534(5) . ?
C4 C5 1.384(5) . ?
C4 H4 0.9500 . ?
C5 C6 1.374(4) . ?
C5 H5 0.9500 . ?
C7 C8 1.357(4) . ?
C7 C16 1.431(4) . ?
C8 C9 1.416(4) . ?
C8 H8 0.9500 . ?
C9 C10 1.413(5) . ?
C9 C14 1.422(4) . ?
C10 C11 1.362(5) . ?
C10 H10 0.9500 . ?
C11 C12 1.409(5) . ?
C11 H11 0.9500 . ?
C12 C13 1.372(5) . ?
C12 H12 0.9500 . ?
C13 C14 1.418(4) . ?
C13 H13 0.9500 . ?
C14 C15 1.416(5) . ?
C15 C16 1.368(4) . ?
C15 H15 0.9500 . ?
C17 C22 1.392(4) . ?
C17 C18 1.401(5) . ?
C18 C19 1.388(5) . ?
C18 H18 0.9500 . ?
C19 C20 1.399(4) . ?
C19 C37 1.527(5) . ?
C20 C21 1.385(5) . ?
C20 H20 0.9500 . ?
C21 C22 1.384(5) . ?
C21 H21 0.9500 . ?
C23 C24 1.357(5) . ?
C23 C32 1.428(4) . ?
C24 C25 1.420(5) . ?
C24 H24 0.9500 . ?
C25 C26 1.418(5) . ?
C25 C30 1.430(4) . ?
C26 C27 1.364(5) . ?
C26 H26 0.9500 . ?
C27 C28 1.409(5) . ?
C27 H27 0.9500 . ?
C28 C29 1.383(5) . ?
C28 H28 0.9500 . ?
C29 C30 1.409(5) . ?
C29 H29 0.9500 . ?
C30 C31 1.425(5) . ?
C31 C32 1.378(5) . ?
C33 C35 1.528(5) . ?
C33 C34 1.531(4) . ?
C33 C36 1.535(5) . ?
C34 H34A 0.9800 . ?
C34 H34B 0.9800 . ?
C34 H34C 0.9800 . ?
C35 H35A 0.9800 . ?
C35 H35B 0.9800 . ?
C35 H35C 0.9800 . ?
C36 H36A 0.9800 . ?
C36 H36B 0.9800 . ?
C36 H36C 0.9800 . ?
C37 C40 1.531(5) . ?
C37 C39 1.532(5) . ?
C37 C38 1.534(5) . ?
C38 H38A 0.9800 . ?
C38 H38B 0.9800 . ?
C38 H38C 0.9800 . ?
C39 H39A 0.9800 . ?
C39 H39B 0.9800 . ?
C39 H39C 0.9800 . ?
C40 H40A 0.9800 . ?
C40 H40B 0.9800 . ?
C40 H40C 0.9800 . ?
C41 C46 1.396(4) . ?
C41 C42 1.401(4) . ?
C42 C43 1.407(5) . ?
C42 H42 0.9500 . ?
C43 C44 1.384(5) . ?
C43 C73 1.538(5) . ?
C44 C45 1.388(5) . ?
C44 H44 0.9500 . ?
C45 C46 1.369(5) . ?
C45 H45 0.9500 . ?
C47 C48 1.361(4) . ?
C47 C56 1.427(4) . ?
C48 C49 1.418(5) . ?
C48 H48 0.9500 . ?
C49 C50 1.414(5) . ?
C49 C54 1.428(5) . ?
C50 C51 1.366(6) . ?
C50 H50 0.9500 . ?
C51 C52 1.403(6) . ?
C51 H51 0.9500 . ?
C52 C53 1.365(6) . ?
C52 H52 0.9500 . ?
C53 C54 1.411(5) . ?
C53 H53 0.9500 . ?
C54 C55 1.418(5) . ?
C55 C56 1.368(5) . ?
C55 H55 0.9500 . ?
C57 C58 1.390(5) . ?
C57 C62 1.396(4) . ?
C58 C59 1.388(5) . ?
C58 H58 0.9500 . ?
C59 C60 1.405(4) . ?
C59 C77 1.537(5) . ?
C60 C61 1.401(5) . ?
C60 H60 0.9500 . ?
C61 C62 1.371(5) . ?
C61 H61 0.9500 . ?
C63 C64 1.355(5) . ?
C63 C72 1.436(4) . ?
C64 C65 1.418(5) . ?
C64 H64 0.9500 . ?
C65 C66 1.412(5) . ?
C65 C70 1.432(4) . ?
C66 C67 1.358(6) . ?
C66 H66 0.9500 . ?
C67 C68 1.414(5) . ?
C67 H67 0.9500 . ?
C68 C69 1.370(5) . ?
C68 H68 0.9500 . ?
C69 C70 1.408(5) . ?
C69 H69 0.9500 . ?
C70 C71 1.425(5) . ?
C71 C72 1.370(5) . ?
C73 C75 1.531(5) . ?
C73 C76 1.533(5) . ?
C73 C74 1.539(6) . ?
C74 H74A 0.9800 . ?
C74 H74B 0.9800 . ?
C74 H74C 0.9800 . ?
C75 H75A 0.9800 . ?
C75 H75B 0.9800 . ?
C75 H75C 0.9800 . ?
C76 H76A 0.9800 . ?
C76 H76B 0.9800 . ?
C76 H76C 0.9800 . ?
C77 C80 1.505(6) . ?
C77 C78 1.522(5) . ?
C77 C79 1.537(6) . ?
C78 H78A 0.9800 . ?
C78 H78B 0.9800 . ?
C78 H78C 0.9800 . ?
C79 H79A 0.9800 . ?
C79 H79B 0.9800 . ?
C79 H79C 0.9800 . ?
C80 H80A 0.9800 . ?
C80 H80B 0.9800 . ?
C80 H80C 0.9800 . ?
C81 C82 1.399(5) . ?
C81 C86 1.404(4) . ?
C82 C83 1.402(5) . ?
C82 H82 0.9500 . ?
C83 C84 1.388(4) . ?
C83 C113 1.531(5) . ?
C84 C85 1.390(5) . ?
C84 H84 0.9500 . ?
C85 C86 1.371(5) . ?
C85 H85 0.9500 . ?
C87 C88 1.354(5) . ?
C87 C96 1.427(4) . ?
C88 C89 1.418(5) . ?
C88 H88 0.9500 . ?
C89 C90 1.415(5) . ?
C89 C94 1.427(5) . ?
C90 C91 1.378(6) . ?
C90 H90 0.9500 . ?
C91 C92 1.413(6) . ?
C91 H91 0.9500 . ?
C92 C93 1.357(6) . ?
C92 H92 0.9500 . ?
C93 C94 1.415(5) . ?
C93 H93 0.9500 . ?
C94 C95 1.416(5) . ?
C95 C96 1.368(5) . ?
C95 H95 0.9500 . ?
C97 C98 1.394(5) . ?
C97 C102 1.398(4) . ?
C98 C99 1.391(5) . ?
C98 H98 0.9500 . ?
C99 C100 1.393(5) . ?
C99 C117 1.542(5) . ?
C100 C101 1.394(5) . ?
C100 H100 0.9500 . ?
C101 C102 1.368(5) . ?
C101 H101 0.9500 . ?
C103 C104 1.367(5) . ?
C103 C112 1.432(4) . ?
C104 C105 1.417(5) . ?
C104 H104 0.9500 . ?
C105 C106 1.400(5) . ?
C105 C110 1.429(5) . ?
C106 C107 1.356(6) . ?
C106 H106 0.9500 . ?
C107 C108 1.410(6) . ?
C107 H107 0.9500 . ?
C108 C109 1.374(6) . ?
C108 H108 0.9500 . ?
C109 C110 1.414(5) . ?
C109 H109 0.9500 . ?
C110 C111 1.419(5) . ?
C111 C112 1.377(5) . ?
C113 C114 1.523(5) . ?
C113 C116 1.525(6) . ?
C113 C115 1.539(5) . ?
C114 H11A 0.9800 . ?
C114 H11B 0.9800 . ?
C114 H11C 0.9800 . ?
C115 H11D 0.9800 . ?
C115 H11E 0.9800 . ?
C115 H11F 0.9800 . ?
C116 H11G 0.9800 . ?
C116 H11H 0.9800 . ?
C116 H11I 0.9800 . ?
C117 C120 1.514(7) . ?
C117 C118 1.520(7) . ?
C117 C119 1.545(7) . ?
C118 H11J 0.9800 . ?
C118 H11K 0.9800 . ?
C118 H11L 0.9800 . ?
C119 H11M 0.9800 . ?
C119 H11N 0.9800 . ?
C119 H11O 0.9800 . ?
C120 H12A 0.9800 . ?
C120 H12B 0.9800 . ?
C120 H12C 0.9800 . ?
C121 C122 1.388(5) . ?
C121 C126 1.396(4) . ?
C122 C123 1.394(5) . ?
C122 H122 0.9500 . ?
C123 C124 1.397(5) . ?
C123 C153 1.537(5) . ?
C124 C125 1.382(5) . ?
C124 H124 0.9500 . ?
C125 C126 1.379(5) . ?
C125 H125 0.9500 . ?
C127 C128 1.360(5) . ?
C127 C136 1.430(4) . ?
C128 C129 1.415(5) . ?
C128 H128 0.9500 . ?
C129 C130 1.413(5) . ?
C129 C134 1.424(4) . ?
C130 C131 1.359(6) . ?
C130 H130 0.9500 . ?
C131 C132 1.410(5) . ?
C131 H131 0.9500 . ?
C132 C133 1.370(5) . ?
C132 H132 0.9500 . ?
C133 C134 1.416(5) . ?
C133 H133 0.9500 . ?
C134 C135 1.413(5) . ?
C135 C136 1.366(5) . ?
C135 H135 0.9500 . ?
C137 C138 1.388(5) . ?
C137 C142 1.403(5) . ?
C138 C139 1.385(6) . ?
C138 H138 0.9500 . ?
C139 C140 1.394(6) . ?
C139 C157 1.543(6) . ?
C140 C141 1.393(6) . ?
C140 H140 0.9500 . ?
C141 C142 1.368(6) . ?
C141 H141 0.9500 . ?
C143 C144 1.359(5) . ?
C143 C152 1.443(4) . ?
C144 C145 1.412(5) . ?
C144 H144 0.9500 . ?
C145 C146 1.409(5) . ?
C145 C150 1.434(4) . ?
C146 C147 1.363(5) . ?
C146 H146 0.9500 . ?
C147 C148 1.412(5) . ?
C147 H147 0.9500 . ?
C148 C149 1.380(5) . ?
C148 H148 0.9500 . ?
C149 C150 1.408(5) . ?
C149 H149 0.9500 . ?
C150 C151 1.420(5) . ?
C151 C152 1.365(5) . ?
C153 C156 1.523(6) . ?
C153 C154 1.527(5) . ?
C153 C155 1.546(6) . ?
C154 H15A 0.9800 . ?
C154 H15B 0.9800 . ?
C154 H15C 0.9800 . ?
C155 H15D 0.9800 . ?
C155 H15E 0.9800 . ?
C155 H15F 0.9800 . ?
C156 H15G 0.9800 . ?
C156 H15H 0.9800 . ?
C156 H15I 0.9800 . ?
C157 C159 1.481(8) . ?
C157 C158 1.534(7) . ?
C157 C160 1.554(8) . ?
C158 H15J 0.9800 . ?
C158 H15K 0.9800 . ?
C158 H15L 0.9800 . ?
C159 H15M 0.9800 . ?
C159 H15N 0.9800 . ?
C159 H15O 0.9800 . ?
C160 H16A 0.9800 . ?
C160 H16B 0.9800 . ?
C160 H16C 0.9800 . ?
C161 C162 1.514(8) . ?
C161 H16D 0.9800 . ?
C161 H16E 0.9800 . ?
C161 H16F 0.9800 . ?
C162 C163 1.526(7) . ?
C162 H16M 0.9900 . ?
C162 H16N 0.9900 . ?
C163 C164 1.522(7) . ?
C163 H16O 0.9900 . ?
C163 H16P 0.9900 . ?
C164 C165 1.521(7) . ?
C164 H16Q 0.9900 . ?
C164 H16R 0.9900 . ?
C165 C166 1.453(9) . ?
C165 H16S 0.9900 . ?
C165 H16T 0.9900 . ?
C166 H16G 0.9800 . ?
C166 H16H 0.9800 . ?
C166 H16I 0.9800 . ?
C167 C168 1.486(9) . ?
C167 H16J 0.9800 . ?
C167 H16K 0.9800 . ?
C167 H16L 0.9800 . ?
C168 C169 1.517(8) . ?
C168 H16U 0.9900 . ?
C168 H16V 0.9900 . ?
C169 C170 1.520(8) . ?
C169 H16W 0.9900 . ?
C169 H16X 0.9900 . ?
C170 C171 1.492(8) . ?
C170 H17D 0.9900 . ?
C170 H17E 0.9900 . ?
C171 C172 1.541(10) . ?
C171 H17F 0.9900 . ?
C171 H17G 0.9900 . ?
C172 H17A 0.9800 . ?
C172 H17B 0.9800 . ?
C172 H17C 0.9800 . ?

loop_
_geom_hbond_atom_site_label_D
_geom_hbond_atom_site_label_H
_geom_hbond_atom_site_label_A
_geom_hbond_site_symmetry_D
_geom_hbond_site_symmetry_H
_geom_hbond_site_symmetry_A
_geom_hbond_distance_DA
_geom_hbond_distance_DH
_geom_hbond_distance_HA
_geom_hbond_angle_DHA
_geom_hbond_publ_flag
N2 H2 N1 . . . 2.780(4) 0.880 2.455 102.3 no
N4 H4A O1 . . . 3.050(3) 0.880 2.265 148.5 no
N4 H4A N3 . . . 2.778(4) 0.880 2.484 100.2 no
N6 H6 N5 . . . 2.780(4) 0.880 2.464 101.8 no
N8 H8A O5 . . . 2.912(3) 0.880 2.071 159.7 no
N8 H8A N7 . . . 2.801(4) 0.880 2.489 101.6 no

loop_
_geom_torsion_atom_site_label_1
_geom_torsion_atom_site_label_2
_geom_torsion_atom_site_label_3
_geom_torsion_atom_site_label_4
_geom_torsion
_geom_torsion_site_symmetry_1
_geom_torsion_site_symmetry_2
_geom_torsion_site_symmetry_3
_geom_torsion_site_symmetry_4
_geom_torsion_publ_flag
C16 N1 C1 C2 163.0(3) . . . . ?
C31 N1 C1 C2 -0.5(5) . . . . ?
C16 N1 C1 C6 -17.7(4) . . . . ?
C31 N1 C1 C6 178.8(3) . . . . ?
C6 C1 C2 C3 0.6(5) . . . . ?
N1 C1 C2 C3 179.9(3) . . . . ?
C1 C2 C3 C4 0.0(5) . . . . ?
C1 C2 C3 C33 -177.8(3) . . . . ?
C2 C3 C4 C5 -0.6(5) . . . . ?
C33 C3 C4 C5 177.3(3) . . . . ?
C3 C4 C5 C6 0.4(5) . . . . ?
C4 C5 C6 O1 -177.1(3) . . . . ?
C4 C5 C6 C1 0.3(5) . . . . ?
C7 O1 C6 C5 -158.8(3) . . . . ?
C7 O1 C6 C1 23.8(4) . . . . ?
C2 C1 C6 C5 -0.8(5) . . . . ?
N1 C1 C6 C5 179.9(3) . . . . ?
C2 C1 C6 O1 176.5(3) . . . . ?
N1 C1 C6 O1 -2.8(5) . . . . ?
C6 O1 C7 C8 159.3(3) . . . . ?
C6 O1 C7 C16 -24.9(4) . . . . ?
O1 C7 C8 C9 173.4(3) . . . . ?
C16 C7 C8 C9 -2.4(5) . . . . ?
C7 C8 C9 C10 -178.1(3) . . . . ?
C7 C8 C9 C14 0.3(5) . . . . ?
C8 C9 C10 C11 178.2(3) . . . . ?
C14 C9 C10 C11 -0.2(5) . . . . ?
C9 C10 C11 C12 0.1(6) . . . . ?
C10 C11 C12 C13 0.2(6) . . . . ?
C11 C12 C13 C14 -0.4(6) . . . . ?
C12 C13 C14 C15 179.9(3) . . . . ?
C12 C13 C14 C9 0.3(5) . . . . ?
C10 C9 C14 C15 -179.5(3) . . . . ?
C8 C9 C14 C15 2.0(5) . . . . ?
C10 C9 C14 C13 0.0(5) . . . . ?
C8 C9 C14 C13 -178.5(3) . . . . ?
C13 C14 C15 C16 178.2(3) . . . . ?
C9 C14 C15 C16 -2.2(5) . . . . ?
C14 C15 C16 N1 -178.5(3) . . . . ?
C14 C15 C16 C7 0.2(5) . . . . ?
C1 N1 C16 C15 -164.9(3) . . . . ?
C31 N1 C16 C15 -1.1(5) . . . . ?
C1 N1 C16 C7 16.4(4) . . . . ?
C31 N1 C16 C7 -179.8(3) . . . . ?
C8 C7 C16 C15 2.2(5) . . . . ?
O1 C7 C16 C15 -173.6(3) . . . . ?
C8 C7 C16 N1 -179.1(3) . . . . ?
O1 C7 C16 N1 5.2(4) . . . . ?
C32 N2 C17 C22 4.2(5) . . . . ?
C32 N2 C17 C18 -176.0(3) . . . . ?
N2 C17 C18 C19 -179.2(3) . . . . ?
C22 C17 C18 C19 0.5(5) . . . . ?
C17 C18 C19 C20 -1.5(5) . . . . ?
C17 C18 C19 C37 178.2(3) . . . . ?
C18 C19 C20 C21 1.6(5) . . . . ?
C37 C19 C20 C21 -178.1(3) . . . . ?
C19 C20 C21 C22 -0.7(5) . . . . ?
C20 C21 C22 C17 -0.3(5) . . . . ?
C20 C21 C22 O2 178.8(3) . . . . ?
N2 C17 C22 C21 -179.9(3) . . . . ?
C18 C17 C22 C21 0.4(5) . . . . ?
N2 C17 C22 O2 1.0(5) . . . . ?
C18 C17 C22 O2 -178.7(3) . . . . ?
C23 O2 C22 C21 175.2(3) . . . . ?
C23 O2 C22 C17 -5.8(4) . . . . ?
C22 O2 C23 C24 -176.9(3) . . . . ?
C22 O2 C23 C32 5.3(4) . . . . ?
O2 C23 C24 C25 -178.7(3) . . . . ?
C32 C23 C24 C25 -0.9(5) . . . . ?
C23 C24 C25 C26 178.5(3) . . . . ?
C23 C24 C25 C30 0.1(5) . . . . ?
C24 C25 C26 C27 -179.8(3) . . . . ?
C30 C25 C26 C27 -1.4(5) . . . . ?
C25 C26 C27 C28 0.6(5) . . . . ?
C26 C27 C28 C29 0.4(5) . . . . ?
C27 C28 C29 C30 -0.7(5) . . . . ?
C28 C29 C30 C31 179.6(3) . . . . ?
C28 C29 C30 C25 -0.1(5) . . . . ?
C26 C25 C30 C29 1.1(4) . . . . ?
C24 C25 C30 C29 179.5(3) . . . . ?
C26 C25 C30 C31 -178.6(3) . . . . ?
C24 C25 C30 C31 -0.2(4) . . . . ?
C29 C30 C31 C32 -178.6(3) . . . . ?
C25 C30 C31 C32 1.1(5) . . . . ?
C29 C30 C31 N1 -1.5(5) . . . . ?
C25 C30 C31 N1 178.2(3) . . . . ?
C1 N1 C31 C32 -107.2(4) . . . . ?
C16 N1 C31 C32 89.2(4) . . . . ?
C1 N1 C31 C30 75.6(4) . . . . ?
C16 N1 C31 C30 -88.0(4) . . . . ?
C17 N2 C32 C31 175.6(3) . . . . ?
C17 N2 C32 C23 -4.6(5) . . . . ?
C30 C31 C32 N2 177.8(3) . . . . ?
N1 C31 C32 N2 0.6(5) . . . . ?
C30 C31 C32 C23 -1.9(5) . . . . ?
N1 C31 C32 C23 -179.1(3) . . . . ?
C24 C23 C32 N2 -178.0(3) . . . . ?
O2 C23 C32 N2 -0.2(5) . . . . ?
C24 C23 C32 C31 1.8(5) . . . . ?
O2 C23 C32 C31 179.5(3) . . . . ?
C2 C3 C33 C35 -131.5(3) . . . . ?
C4 C3 C33 C35 50.7(4) . . . . ?
C2 C3 C33 C34 -12.0(5) . . . . ?
C4 C3 C33 C34 170.3(3) . . . . ?
C2 C3 C33 C36 108.4(4) . . . . ?
C4 C3 C33 C36 -69.4(4) . . . . ?
C18 C19 C37 C40 0.7(5) . . . . ?
C20 C19 C37 C40 -179.6(3) . . . . ?
C18 C19 C37 C39 -119.1(4) . . . . ?
C20 C19 C37 C39 60.5(4) . . . . ?
C18 C19 C37 C38 121.0(4) . . . . ?
C20 C19 C37 C38 -59.3(4) . . . . ?
C56 N3 C41 C46 -1.5(4) . . . . ?
C71 N3 C41 C46 178.1(3) . . . . ?
C56 N3 C41 C42 178.5(3) . . . . ?
C71 N3 C41 C42 -1.9(5) . . . . ?
C46 C41 C42 C43 -0.2(5) . . . . ?
N3 C41 C42 C43 179.8(3) . . . . ?
C41 C42 C43 C44 1.3(5) . . . . ?
C41 C42 C43 C73 -175.6(3) . . . . ?
C42 C43 C44 C45 -1.3(6) . . . . ?
C73 C43 C44 C45 175.7(4) . . . . ?
C43 C44 C45 C46 0.2(6) . . . . ?
C44 C45 C46 O3 -177.8(3) . . . . ?
C44 C45 C46 C41 1.0(6) . . . . ?
C47 O3 C46 C45 -175.1(3) . . . . ?
C47 O3 C46 C41 6.1(5) . . . . ?
C42 C41 C46 C45 -0.9(5) . . . . ?
N3 C41 C46 C45 179.1(3) . . . . ?
C42 C41 C46 O3 177.8(3) . . . . ?
N3 C41 C46 O3 -2.2(5) . . . . ?
C46 O3 C47 C48 176.5(3) . . . . ?
C46 O3 C47 C56 -6.4(5) . . . . ?
O3 C47 C48 C49 177.4(3) . . . . ?
C56 C47 C48 C49 0.3(5) . . . . ?
C47 C48 C49 C50 -179.2(3) . . . . ?
C47 C48 C49 C54 -0.4(5) . . . . ?
C48 C49 C50 C51 -179.6(4) . . . . ?
C54 C49 C50 C51 1.6(6) . . . . ?
C49 C50 C51 C52 -1.2(6) . . . . ?
C50 C51 C52 C53 0.2(7) . . . . ?
C51 C52 C53 C54 0.4(7) . . . . ?
C52 C53 C54 C55 -179.9(4) . . . . ?
C52 C53 C54 C49 0.1(6) . . . . ?
C50 C49 C54 C53 -1.0(5) . . . . ?
C48 C49 C54 C53 -179.9(4) . . . . ?
C50 C49 C54 C55 179.0(3) . . . . ?
C48 C49 C54 C55 0.1(5) . . . . ?
C53 C54 C55 C56 -179.8(4) . . . . ?
C49 C54 C55 C56 0.2(5) . . . . ?
C54 C55 C56 N3 180.0(3) . . . . ?
C54 C55 C56 C47 -0.3(5) . . . . ?
C41 N3 C56 C55 -179.1(3) . . . . ?
C71 N3 C56 C55 1.3(5) . . . . ?
C41 N3 C56 C47 1.2(4) . . . . ?
C71 N3 C56 C47 -178.4(3) . . . . ?
C48 C47 C56 C55 0.0(5) . . . . ?
O3 C47 C56 C55 -176.9(3) . . . . ?
C48 C47 C56 N3 179.8(3) . . . . ?
O3 C47 C56 N3 2.8(5) . . . . ?
C72 N4 C57 C58 170.1(3) . . . . ?
C72 N4 C57 C62 -11.1(4) . . . . ?
N4 C57 C58 C59 177.9(3) . . . . ?
C62 C57 C58 C59 -0.9(5) . . . . ?
C57 C58 C59 C60 0.7(5) . . . . ?
C57 C58 C59 C77 -176.4(3) . . . . ?
C58 C59 C60 C61 0.1(5) . . . . ?
C77 C59 C60 C61 177.2(3) . . . . ?
C59 C60 C61 C62 -0.6(5) . . . . ?
C60 C61 C62 O4 -179.1(3) . . . . ?
C60 C61 C62 C57 0.4(5) . . . . ?
C63 O4 C62 C61 -170.2(3) . . . . ?
C63 O4 C62 C57 10.2(4) . . . . ?
C58 C57 C62 C61 0.3(5) . . . . ?
N4 C57 C62 C61 -178.5(3) . . . . ?
C58 C57 C62 O4 179.9(3) . . . . ?
N4 C57 C62 O4 1.0(5) . . . . ?
C62 O4 C63 C64 167.9(3) . . . . ?
C62 O4 C63 C72 -11.8(4) . . . . ?
O4 C63 C64 C65 178.9(3) . . . . ?
C72 C63 C64 C65 -1.4(5) . . . . ?
C63 C64 C65 C66 178.9(3) . . . . ?
C63 C64 C65 C70 -0.1(5) . . . . ?
C64 C65 C66 C67 -179.2(3) . . . . ?
C70 C65 C66 C67 -0.3(5) . . . . ?
C65 C66 C67 C68 -0.2(6) . . . . ?
C66 C67 C68 C69 0.8(6) . . . . ?
C67 C68 C69 C70 -0.9(5) . . . . ?
C68 C69 C70 C71 178.4(3) . . . . ?
C68 C69 C70 C65 0.4(5) . . . . ?
C66 C65 C70 C69 0.3(5) . . . . ?
C64 C65 C70 C69 179.2(3) . . . . ?
C66 C65 C70 C71 -177.9(3) . . . . ?
C64 C65 C70 C71 1.1(5) . . . . ?
C69 C70 C71 C72 -178.7(3) . . . . ?
C65 C70 C71 C72 -0.6(5) . . . . ?
C69 C70 C71 N3 -6.3(5) . . . . ?
C65 C70 C71 N3 171.8(3) . . . . ?
C56 N3 C71 C72 90.4(4) . . . . ?
C41 N3 C71 C72 -89.2(4) . . . . ?
C56 N3 C71 C70 -82.3(4) . . . . ?
C41 N3 C71 C70 98.1(4) . . . . ?
C70 C71 C72 N4 178.6(3) . . . . ?
N3 C71 C72 N4 6.0(5) . . . . ?
C70 C71 C72 C63 -0.8(5) . . . . ?
N3 C71 C72 C63 -173.4(3) . . . . ?
C57 N4 C72 C71 -169.9(3) . . . . ?
C57 N4 C72 C63 9.4(4) . . . . ?
C64 C63 C72 C71 1.8(5) . . . . ?
O4 C63 C72 C71 -178.5(3) . . . . ?
C64 C63 C72 N4 -177.6(3) . . . . ?
O4 C63 C72 N4 2.1(4) . . . . ?
C44 C43 C73 C75 20.5(5) . . . . ?
C42 C43 C73 C75 -162.6(3) . . . . ?
C44 C43 C73 C76 142.1(4) . . . . ?
C42 C43 C73 C76 -41.0(5) . . . . ?
C44 C43 C73 C74 -98.4(4) . . . . ?
C42 C43 C73 C74 78.5(4) . . . . ?
C58 C59 C77 C80 -134.3(4) . . . . ?
C60 C59 C77 C80 48.6(5) . . . . ?
C58 C59 C77 C78 -11.9(5) . . . . ?
C60 C59 C77 C78 171.1(3) . . . . ?
C58 C59 C77 C79 105.5(4) . . . . ?
C60 C59 C77 C79 -71.5(5) . . . . ?
C96 N5 C81 C82 158.3(3) . . . . ?
C111 N5 C81 C82 -6.5(5) . . . . ?
C96 N5 C81 C86 -22.9(5) . . . . ?
C111 N5 C81 C86 172.3(3) . . . . ?
C86 C81 C82 C83 2.2(5) . . . . ?
N5 C81 C82 C83 -179.0(3) . . . . ?
C81 C82 C83 C84 -1.9(5) . . . . ?
C81 C82 C83 C113 179.2(3) . . . . ?
C82 C83 C84 C85 0.6(5) . . . . ?
C113 C83 C84 C85 179.5(3) . . . . ?
C83 C84 C85 C86 0.3(6) . . . . ?
C84 C85 C86 O5 -177.9(3) . . . . ?
C84 C85 C86 C81 0.1(6) . . . . ?
C87 O5 C86 C85 -153.6(3) . . . . ?
C87 O5 C86 C81 28.4(5) . . . . ?
C82 C81 C86 C85 -1.3(5) . . . . ?
N5 C81 C86 C85 179.8(3) . . . . ?
C82 C81 C86 O5 176.6(3) . . . . ?
N5 C81 C86 O5 -2.3(5) . . . . ?
C86 O5 C87 C88 155.3(3) . . . . ?
C86 O5 C87 C96 -29.6(5) . . . . ?
O5 C87 C88 C89 174.2(3) . . . . ?
C96 C87 C88 C89 -0.7(6) . . . . ?
C87 C88 C89 C90 -179.8(4) . . . . ?
C87 C88 C89 C94 0.1(6) . . . . ?
C88 C89 C90 C91 -178.9(4) . . . . ?
C94 C89 C90 C91 1.3(6) . . . . ?
C89 C90 C91 C92 -1.2(7) . . . . ?
C90 C91 C92 C93 0.5(7) . . . . ?
C91 C92 C93 C94 0.0(7) . . . . ?
C92 C93 C94 C95 179.0(4) . . . . ?
C92 C93 C94 C89 0.1(6) . . . . ?
C90 C89 C94 C93 -0.7(5) . . . . ?
C88 C89 C94 C93 179.4(4) . . . . ?
C90 C89 C94 C95 -179.6(4) . . . . ?
C88 C89 C94 C95 0.5(5) . . . . ?
C93 C94 C95 C96 -179.4(3) . . . . ?
C89 C94 C95 C96 -0.6(5) . . . . ?
C94 C95 C96 N5 -179.2(3) . . . . ?
C94 C95 C96 C87 0.1(5) . . . . ?
C81 N5 C96 C95 -159.3(3) . . . . ?
C111 N5 C96 C95 6.2(5) . . . . ?
C81 N5 C96 C87 21.5(5) . . . . ?
C111 N5 C96 C87 -173.0(3) . . . . ?
C88 C87 C96 C95 0.6(5) . . . . ?
O5 C87 C96 C95 -174.3(3) . . . . ?
C88 C87 C96 N5 179.9(3) . . . . ?
O5 C87 C96 N5 5.0(5) . . . . ?
C112 N6 C97 C98 178.3(3) . . . . ?
C112 N6 C97 C102 -2.1(5) . . . . ?
N6 C97 C98 C99 -179.8(3) . . . . ?
C102 C97 C98 C99 0.5(5) . . . . ?
C97 C98 C99 C100 -0.8(5) . . . . ?
C97 C98 C99 C117 178.7(3) . . . . ?
C98 C99 C100 C101 0.6(5) . . . . ?
C117 C99 C100 C101 -178.9(3) . . . . ?
C99 C100 C101 C102 -0.1(5) . . . . ?
C100 C101 C102 O6 179.6(3) . . . . ?
C100 C101 C102 C97 -0.2(5) . . . . ?
C103 O6 C102 C101 -178.8(3) . . . . ?
C103 O6 C102 C97 1.0(4) . . . . ?
N6 C97 C102 C101 -179.7(3) . . . . ?
C98 C97 C102 C101 0.0(5) . . . . ?
N6 C97 C102 O6 0.5(5) . . . . ?
C98 C97 C102 O6 -179.8(3) . . . . ?
C102 O6 C103 C104 178.7(3) . . . . ?
C102 O6 C103 C112 -1.0(4) . . . . ?
O6 C103 C104 C105 179.5(3) . . . . ?
C112 C103 C104 C105 -0.8(5) . . . . ?
C103 C104 C105 C106 -179.0(4) . . . . ?
C103 C104 C105 C110 2.0(5) . . . . ?
C104 C105 C106 C107 -178.9(4) . . . . ?
C110 C105 C106 C107 0.0(7) . . . . ?
C105 C106 C107 C108 0.1(8) . . . . ?
C106 C107 C108 C109 0.2(8) . . . . ?
C107 C108 C109 C110 -0.7(7) . . . . ?
C108 C109 C110 C111 -179.0(4) . . . . ?
C108 C109 C110 C105 0.8(6) . . . . ?
C106 C105 C110 C109 -0.5(6) . . . . ?
C104 C105 C110 C109 178.5(3) . . . . ?
C106 C105 C110 C111 179.3(3) . . . . ?
C104 C105 C110 C111 -1.7(5) . . . . ?
C109 C110 C111 C112 180.0(3) . . . . ?
C105 C110 C111 C112 0.2(5) . . . . ?
C109 C110 C111 N5 -5.4(5) . . . . ?
C105 C110 C111 N5 174.9(3) . . . . ?
C96 N5 C111 C112 88.0(4) . . . . ?
C81 N5 C111 C112 -107.2(4) . . . . ?
C96 N5 C111 C110 -87.0(4) . . . . ?
C81 N5 C111 C110 77.9(4) . . . . ?
C110 C111 C112 N6 -179.6(3) . . . . ?
N5 C111 C112 N6 5.4(5) . . . . ?
C110 C111 C112 C103 1.0(5) . . . . ?
N5 C111 C112 C103 -173.9(3) . . . . ?
C97 N6 C112 C111 -177.4(3) . . . . ?
C97 N6 C112 C103 2.0(5) . . . . ?
C104 C103 C112 C111 -0.7(5) . . . . ?
O6 C103 C112 C111 179.0(3) . . . . ?
C104 C103 C112 N6 179.9(3) . . . . ?
O6 C103 C112 N6 -0.4(5) . . . . ?
C84 C83 C113 C114 133.4(4) . . . . ?
C82 C83 C113 C114 -47.7(5) . . . . ?
C84 C83 C113 C116 -106.7(4) . . . . ?
C82 C83 C113 C116 72.2(4) . . . . ?
C84 C83 C113 C115 14.2(5) . . . . ?
C82 C83 C113 C115 -167.0(3) . . . . ?
C98 C99 C117 C120 -49.0(5) . . . . ?
C100 C99 C117 C120 130.5(4) . . . . ?
C98 C99 C117 C118 -172.4(4) . . . . ?
C100 C99 C117 C118 7.1(6) . . . . ?
C98 C99 C117 C119 69.5(5) . . . . ?
C100 C99 C117 C119 -111.1(4) . . . . ?
C136 N7 C121 C122 179.8(3) . . . . ?
C151 N7 C121 C122 -3.0(5) . . . . ?
C136 N7 C121 C126 -2.2(5) . . . . ?
C151 N7 C121 C126 175.0(3) . . . . ?
C126 C121 C122 C123 -0.4(5) . . . . ?
N7 C121 C122 C123 177.7(3) . . . . ?
C121 C122 C123 C124 1.8(5) . . . . ?
C121 C122 C123 C153 -179.2(3) . . . . ?
C122 C123 C124 C125 -1.8(6) . . . . ?
C153 C123 C124 C125 179.2(4) . . . . ?
C123 C124 C125 C126 0.5(6) . . . . ?
C124 C125 C126 O7 -176.6(4) . . . . ?
C124 C125 C126 C121 1.0(6) . . . . ?
C127 O7 C126 C125 -178.6(3) . . . . ?
C127 O7 C126 C121 3.9(5) . . . . ?
C122 C121 C126 C125 -1.1(5) . . . . ?
N7 C121 C126 C125 -179.2(3) . . . . ?
C122 C121 C126 O7 176.4(3) . . . . ?
N7 C121 C126 O7 -1.8(5) . . . . ?
C126 O7 C127 C128 179.0(3) . . . . ?
C126 O7 C127 C136 -2.1(5) . . . . ?
O7 C127 C128 C129 177.5(3) . . . . ?
C136 C127 C128 C129 -1.4(6) . . . . ?
C127 C128 C129 C130 -176.9(4) . . . . ?
C127 C128 C129 C134 3.3(6) . . . . ?
C128 C129 C130 C131 -179.8(4) . . . . ?
C134 C129 C130 C131 0.0(7) . . . . ?
C129 C130 C131 C132 0.7(7) . . . . ?
C130 C131 C132 C133 -0.5(7) . . . . ?
C131 C132 C133 C134 -0.3(7) . . . . ?
C132 C133 C134 C135 -178.2(4) . . . . ?
C132 C133 C134 C129 0.9(6) . . . . ?
C130 C129 C134 C135 178.4(4) . . . . ?
C128 C129 C134 C135 -1.8(5) . . . . ?
C130 C129 C134 C133 -0.7(6) . . . . ?
C128 C129 C134 C133 179.1(4) . . . . ?
C133 C134 C135 C136 177.6(4) . . . . ?
C129 C134 C135 C136 -1.5(5) . . . . ?
C134 C135 C136 N7 -175.7(3) . . . . ?
C134 C135 C136 C127 3.3(5) . . . . ?
C121 N7 C136 C135 -177.2(3) . . . . ?
C151 N7 C136 C135 5.6(5) . . . . ?
C121 N7 C136 C127 3.8(5) . . . . ?
C151 N7 C136 C127 -173.4(3) . . . . ?
C128 C127 C136 C135 -1.9(5) . . . . ?
O7 C127 C136 C135 179.3(3) . . . . ?
C128 C127 C136 N7 177.2(3) . . . . ?
O7 C127 C136 N7 -1.7(5) . . . . ?
C152 N8 C137 C138 -179.1(4) . . . . ?
C152 N8 C137 C142 2.2(5) . . . . ?
N8 C137 C138 C139 178.7(4) . . . . ?
C142 C137 C138 C139 -2.6(6) . . . . ?
C137 C138 C139 C140 0.3(7) . . . . ?
C137 C138 C139 C157 176.3(4) . . . . ?
C138 C139 C140 C141 1.1(8) . . . . ?
C157 C139 C140 C141 -174.8(5) . . . . ?
C139 C140 C141 C142 0.0(8) . . . . ?
C140 C141 C142 O8 176.3(4) . . . . ?
C140 C141 C142 C137 -2.4(7) . . . . ?
C143 O8 C142 C141 177.3(4) . . . . ?
C143 O8 C142 C137 -4.0(6) . . . . ?
C138 C137 C142 C141 3.6(6) . . . . ?
N8 C137 C142 C141 -177.6(4) . . . . ?
C138 C137 C142 O8 -175.0(4) . . . . ?
N8 C137 C142 O8 3.8(6) . . . . ?
C142 O8 C143 C144 178.3(3) . . . . ?
C142 O8 C143 C152 -1.4(5) . . . . ?
O8 C143 C144 C145 178.8(3) . . . . ?
C152 C143 C144 C145 -1.5(5) . . . . ?
C143 C144 C145 C146 176.4(3) . . . . ?
C143 C144 C145 C150 -2.9(5) . . . . ?
C144 C145 C146 C147 -179.1(3) . . . . ?
C150 C145 C146 C147 0.2(5) . . . . ?
C145 C146 C147 C148 -1.4(5) . . . . ?
C146 C147 C148 C149 1.6(6) . . . . ?
C147 C148 C149 C150 -0.6(6) . . . . ?
C148 C149 C150 C151 176.0(3) . . . . ?
C148 C149 C150 C145 -0.6(5) . . . . ?
C146 C145 C150 C149 0.8(5) . . . . ?
C144 C145 C150 C149 -179.9(3) . . . . ?
C146 C145 C150 C151 -175.9(3) . . . . ?
C144 C145 C150 C151 3.3(4) . . . . ?
C149 C150 C151 C152 -176.0(3) . . . . ?
C145 C150 C151 C152 0.7(5) . . . . ?
C149 C150 C151 N7 2.3(5) . . . . ?
C145 C150 C151 N7 179.0(3) . . . . ?
C136 N7 C151 C152 91.6(4) . . . . ?
C121 N7 C151 C152 -85.6(4) . . . . ?
C136 N7 C151 C150 -86.7(4) . . . . ?
C121 N7 C151 C150 96.1(4) . . . . ?
C150 C151 C152 N8 173.1(3) . . . . ?
N7 C151 C152 N8 -5.3(5) . . . . ?
C150 C151 C152 C143 -5.0(5) . . . . ?
N7 C151 C152 C143 176.7(3) . . . . ?
C137 N8 C152 C151 174.6(3) . . . . ?
C137 N8 C152 C143 -7.3(5) . . . . ?
C144 C143 C152 C151 5.5(5) . . . . ?
O8 C143 C152 C151 -174.8(3) . . . . ?
C144 C143 C152 N8 -172.7(3) . . . . ?
O8 C143 C152 N8 7.0(5) . . . . ?
C122 C123 C153 C156 -79.0(4) . . . . ?
C124 C123 C153 C156 99.9(4) . . . . ?
C122 C123 C153 C154 159.1(4) . . . . ?
C124 C123 C153 C154 -21.9(6) . . . . ?
C122 C123 C153 C155 40.4(5) . . . . ?
C124 C123 C153 C155 -140.7(4) . . . . ?
C138 C139 C157 C159 171.9(5) . . . . ?
C140 C139 C157 C159 -12.2(8) . . . . ?
C138 C139 C157 C158 45.5(7) . . . . ?
C140 C139 C157 C158 -138.7(5) . . . . ?
C138 C139 C157 C160 -70.4(6) . . . . ?
C140 C139 C157 C160 105.4(6) . . . . ?
C161 C162 C163 C164 176.1(4) . . . . ?
C162 C163 C164 C165 -175.3(4) . . . . ?
C163 C164 C165 C166 -176.5(5) . . . . ?
C167 C168 C169 C170 -179.3(6) . . . . ?
C168 C169 C170 C171 -177.9(5) . . . . ?
C169 C170 C171 C172 -179.5(5) . . . . ?
